data_7037731
loop_
_publ_author_name
'Whitehead, George F. S.'
'Ferrando-Soria, Jes\'us'
'Carthy, Laura'
'Pritchard, Robin G.'
'Teat, Simon J.'
'Timco, Grigore A.'
'Winpenny, Richard E. P.'

_publ_section_title
;
 Synthesis and reactions of N-heterocycle functionalised variants of
 heterometallic {Cr7Ni} rings.
;
_journal_issue 4
_journal_name_full 'Dalton transactions (Cambridge, England : 2003)'
_journal_page_first 1638
_journal_page_last 1647
_journal_paper_doi 10.1039/c5dt04062k
_journal_volume 45
_journal_year 2016
_chemical_formula_sum 'C177 H310 Cl Cr14 F16 N4 Ni2 O67 Re'
_chemical_formula_weight 4937.27
_chemical_name_systematic '[nPr2NH2][Cr7NiF8(O2C5H9)(O2CC5H4N)]2[ReCl(CO)3]'
_space_group_IT_number 14
_symmetry_cell_setting monoclinic
_symmetry_Int_Tables_number 14
_symmetry_space_group_name_Hall '-P 2ybc'
_symmetry_space_group_name_H-M 'P 1 21/c 1'
_atom_sites_solution_hydrogens geom
_audit_creation_date 2014-07-29T15:49:58-00:00
_audit_creation_method 'WinGX routine CIF_UPDATE'
_audit_update_record
;
2015-09-14 deposited with the CCDC.
2015-12-21 downloaded from the CCDC.
;
_cell_angle_alpha 90
_cell_angle_beta 99.480(2)
_cell_angle_gamma 90
_cell_formula_units_Z 4
_cell_length_a 30.477(5)
_cell_length_b 16.591(3)
_cell_length_c 53.880(8)
_cell_measurement_temperature 150(2)
_cell_volume 26872(8)
_computing_structure_refinement 'SHELXL-2012 (Sheldrick, 2012)'
_diffrn_ambient_temperature 150(2)
_diffrn_measured_fraction_theta_full 0.676
_diffrn_measured_fraction_theta_max 0.99
_diffrn_radiation_type MoK\a
_diffrn_radiation_wavelength 0.71073
_diffrn_reflns_av_R_equivalents 0.1742
_diffrn_reflns_laue_measured_fraction_full 0.676
_diffrn_reflns_laue_measured_fraction_max 0.99
_diffrn_reflns_limit_h_max 32
_diffrn_reflns_limit_h_min -32
_diffrn_reflns_limit_k_max 17
_diffrn_reflns_limit_k_min -17
_diffrn_reflns_limit_l_max 56
_diffrn_reflns_limit_l_min -56
_diffrn_reflns_number 154087
_diffrn_reflns_point_group_measured_fraction_full 0.676
_diffrn_reflns_point_group_measured_fraction_max 0.99
_diffrn_reflns_theta_full 25.242
_diffrn_reflns_theta_max 22.055
_diffrn_reflns_theta_min 3.405
_exptl_absorpt_coefficient_mu 1.127
_exptl_absorpt_correction_T_max 0.7855
_exptl_absorpt_correction_T_min 0.5655
_exptl_absorpt_correction_type multi-scan
_exptl_crystal_density_diffrn 1.220
_exptl_crystal_F_000 10256.0
_refine_diff_density_max 1.177
_refine_diff_density_min -1.751
_refine_diff_density_rms 0.141
_refine_ls_extinction_method none
_refine_ls_goodness_of_fit_ref 1.043
_refine_ls_hydrogen_treatment constr
_refine_ls_matrix_type full
_refine_ls_number_parameters 2540
_refine_ls_number_reflns 33174
_refine_ls_number_restraints 4412
_refine_ls_restrained_S_all 0.996
_refine_ls_R_factor_all 0.2317
_refine_ls_R_factor_gt 0.156
_refine_ls_shift/su_max 0.001
_refine_ls_shift/su_mean 0
_refine_ls_structure_factor_coef Fsqd
_refine_ls_weighting_details
;
 w=1/[\s^2^(Fo^2^)+(0.0925P)^2^+951.4945P]
 where P=(Fo^2^+2Fc^2^)/3
;
_refine_ls_weighting_scheme calc
_refine_ls_wR_factor_gt 0.3572
_refine_ls_wR_factor_ref 0.4004
_reflns_number_gt 17938
_reflns_number_total 33174
_reflns_threshold_expression 'I > 2\s(I)'
_cod_data_source_file c5dt04062k2.cif
_cod_data_source_block testsad
_cod_depositor_comments 'Adding full bibliography for 7037717--7037737.cif.'
_cod_original_cell_volume 26872(7)
_cod_original_sg_symbol_H-M 'P 21/c'
_cod_database_code 7037731

loop_
_symmetry_equiv_pos_as_xyz
'x, y, z'
'-x, y+1/2, -z+1/2'
'-x, -y, -z'
'x, -y-1/2, z-1/2'

loop_
_atom_site_label
_atom_site_type_symbol
_atom_site_fract_x
_atom_site_fract_y
_atom_site_fract_z
_atom_site_U_iso_or_equiv
_atom_site_adp_type
_atom_site_occupancy
_atom_site_calc_flag
Cr1A Cr 0.59638(12) 0.4207(2) 0.39718(7) 0.0660(10) Uani 0.5 d
Ni1A Ni 0.59638(12) 0.4207(2) 0.39718(7) 0.0660(10) Uani 0.5 d
Cr2A Cr 0.67578(13) 0.3515(3) 0.36432(8) 0.0678(12) Uani 1 d
Cr3A Cr 0.68304(12) 0.1979(3) 0.32352(7) 0.0600(11) Uani 1 d
Cr4A Cr 0.63629(11) 0.0115(2) 0.31688(7) 0.0521(10) Uani 1 d
Cr5A Cr 0.53728(11) -0.0621(2) 0.32755(7) 0.0469(9) Uani 1 d
Cr6A Cr 0.46974(11) -0.0095(2) 0.36895(7) 0.0508(10) Uani 1 d
Cr7A Cr 0.45326(12) 0.1612(2) 0.40046(7) 0.0522(10) Uani 1 d
Cr8A Cr 0.51734(12) 0.3203(2) 0.42218(7) 0.0686(11) Uani 0.5 d
Ni8A Ni 0.51734(12) 0.3203(2) 0.42218(7) 0.0686(11) Uani 0.5 d
F1A F 0.6317(4) 0.3290(8) 0.3851(2) 0.061(3) Uani 1 d
F2A F 0.6496(4) 0.2678(7) 0.3415(2) 0.056(3) Uani 1 d
F3A F 0.6532(3) 0.1088(7) 0.3363(2) 0.051(3) Uani 1 d
F4A F 0.5767(3) 0.0248(7) 0.3226(2) 0.046(3) Uani 1 d
F5A F 0.5271(3) -0.0104(7) 0.3580(2) 0.049(3) Uani 1 d
F6A F 0.4755(3) 0.1037(6) 0.3737(2) 0.047(3) Uani 1 d
F7A F 0.5106(4) 0.2089(8) 0.4089(2) 0.058(3) Uani 1 d
F8A F 0.5475(4) 0.3421(7) 0.3941(3) 0.064(4) Uani 1 d
O1A O 0.6485(6) 0.4941(10) 0.4024(3) 0.077(5) Uani 1 d
O2A O 0.7040(6) 0.4297(11) 0.3881(4) 0.077(5) Uani 1 d
O3A O 0.5771(6) 0.4556(10) 0.3624(4) 0.078(5) Uani 1 d
O4A O 0.6381(6) 0.4310(11) 0.3444(3) 0.070(5) Uani 1 d
O5A O 0.7195(6) 0.3776(12) 0.3425(4) 0.081(5) Uani 1 d
O6A O 0.7119(5) 0.2896(10) 0.3105(3) 0.067(5) Uani 1 d
O7A O 0.7155(5) 0.2669(11) 0.3829(3) 0.067(5) Uani 1 d
O8A O 0.7314(5) 0.1879(11) 0.3520(3) 0.070(5) Uani 1 d
O9A O 0.7189(5) 0.1254(10) 0.3053(3) 0.060(4) Uani 1 d
O10A O 0.6974(5) -0.0009(10) 0.3113(3) 0.066(4) Uani 1 d
O11A O 0.6362(4) 0.2046(9) 0.2936(3) 0.052(4) Uani 1 d
O12A O 0.6213(5) 0.0727(10) 0.2861(3) 0.059(4) Uani 1 d
O13A O 0.6209(5) -0.0855(9) 0.2966(3) 0.053(4) Uani 1 d
O14A O 0.5482(5) -0.1148(8) 0.2964(3) 0.053(4) Uani 1 d
O15A O 0.6501(5) -0.0522(11) 0.3473(3) 0.063(4) Uani 1 d
O16A O 0.5861(5) -0.1231(10) 0.3474(3) 0.058(4) Uani 1 d
O17A O 0.4985(5) -0.1538(9) 0.3329(3) 0.057(4) Uani 1 d
O18A O 0.4645(5) -0.1245(9) 0.3651(3) 0.058(4) Uani 1 d
O19A O 0.4876(4) -0.0063(8) 0.3079(3) 0.045(3) Uani 1 d
O20A O 0.4387(4) 0.0072(9) 0.3343(3) 0.052(4) Uani 1 d
O21A O 0.4110(5) -0.0132(9) 0.3792(3) 0.059(4) Uani 1 d
O22A O 0.3953(4) 0.1107(10) 0.3912(3) 0.058(4) Uani 1 d
O23A O 0.5002(5) -0.0266(9) 0.4029(3) 0.057(4) Uani 1 d
O24A O 0.4737(6) 0.0712(10) 0.4240(3) 0.065(4) Uani 1 d
O25A O 0.4303(5) 0.2110(10) 0.4280(3) 0.062(4) Uani 1 d
O26A O 0.4844(6) 0.2901(11) 0.4491(3) 0.072(5) Uani 1 d
O27A O 0.4332(5) 0.2482(9) 0.3773(3) 0.056(4) Uani 1 d
O28A O 0.4615(5) 0.3560(10) 0.3996(3) 0.062(4) Uani 1 d
O29A O 0.5237(6) 0.4303(12) 0.4368(4) 0.087(6) Uani 1 d
O30A O 0.5598(7) 0.5039(11) 0.4114(4) 0.084(5) Uani 1 d
O31A O 0.5714(6) 0.2865(11) 0.4430(3) 0.075(5) Uani 1 d
O32A O 0.6221(6) 0.3763(11) 0.4317(3) 0.074(5) Uani 1 d
C1A C 0.6867(11) 0.4839(19) 0.4002(6) 0.086(7) Uani 1 d
C2A C 0.7248(8) 0.5421(14) 0.4149(5) 0.100(8) Uani 1 d
C3A C 0.7559(12) 0.569(2) 0.3981(7) 0.188(17) Uani 1 d
H3A1 H 0.7696 0.5223 0.3919 0.282 Uiso 1 calc
H3A2 H 0.7784 0.6026 0.4073 0.282 Uiso 1 calc
H3A3 H 0.7398 0.5981 0.3842 0.282 Uiso 1 calc
C4A C 0.7507(12) 0.4957(19) 0.4366(7) 0.192(19) Uani 1 d
H4A1 H 0.7309 0.4779 0.4476 0.289 Uiso 1 calc
H4A2 H 0.7732 0.5299 0.4458 0.289 Uiso 1 calc
H4A3 H 0.7646 0.4498 0.4303 0.289 Uiso 1 calc
C5A C 0.7019(9) 0.6128(15) 0.4247(6) 0.129(12) Uani 1 d
H5A1 H 0.682 0.5938 0.4355 0.193 Uiso 1 calc
H5A2 H 0.6853 0.6418 0.4108 0.193 Uiso 1 calc
H5A3 H 0.7237 0.6478 0.4341 0.193 Uiso 1 calc
C6A C 0.5977(11) 0.4549(17) 0.3442(6) 0.078(6) Uani 1 d
C7A C 0.5760(8) 0.4922(13) 0.3181(5) 0.090(7) Uani 1 d
C8A C 0.5276(8) 0.507(2) 0.3173(6) 0.140(13) Uani 1 d
H8A1 H 0.5126 0.4573 0.3189 0.21 Uiso 1 calc
H8A2 H 0.5155 0.5325 0.3016 0.21 Uiso 1 calc
H8A3 H 0.5235 0.5425 0.3309 0.21 Uiso 1 calc
C9A C 0.5997(12) 0.5704(16) 0.3149(8) 0.178(17) Uani 1 d
H9A1 H 0.6308 0.56 0.3153 0.268 Uiso 1 calc
H9A2 H 0.596 0.6066 0.3283 0.268 Uiso 1 calc
H9A3 H 0.5875 0.5943 0.299 0.268 Uiso 1 calc
C10A C 0.5833(9) 0.4324(16) 0.2980(5) 0.097(9) Uani 1 d
H10A H 0.567 0.384 0.2998 0.146 Uiso 1 calc
H10B H 0.6145 0.4201 0.2996 0.146 Uiso 1 calc
H10C H 0.5732 0.4553 0.2817 0.146 Uiso 1 calc
C11A C 0.7273(8) 0.3524(18) 0.3209(6) 0.071(6) Uani 1 d
C12A C 0.7531(7) 0.4118(13) 0.3059(4) 0.085(7) Uani 1 d
C13A C 0.7906(8) 0.3619(15) 0.2996(6) 0.104(9) Uani 1 d
H13A H 0.7788 0.3168 0.2895 0.156 Uiso 1 calc
H13B H 0.8083 0.3428 0.3149 0.156 Uiso 1 calc
H13C H 0.8087 0.3941 0.2905 0.156 Uiso 1 calc
C14A C 0.7215(8) 0.4349(15) 0.2825(4) 0.093(8) Uani 1 d
H14A H 0.7118 0.3872 0.273 0.14 Uiso 1 calc
H14B H 0.7364 0.47 0.2724 0.14 Uiso 1 calc
H14C H 0.6962 0.4622 0.287 0.14 Uiso 1 calc
C15A C 0.7699(10) 0.4857(15) 0.3207(5) 0.115(11) Uani 1 d
H15A H 0.7904 0.47 0.3353 0.172 Uiso 1 calc
H15B H 0.7453 0.5139 0.3257 0.172 Uiso 1 calc
H15C H 0.7846 0.5204 0.3104 0.172 Uiso 1 calc
C16A C 0.7366(8) 0.211(2) 0.3741(6) 0.077(6) Uani 1 d
C17A C 0.7780(8) 0.1795(19) 0.3917(5) 0.107(9) Uani 1 d
C18A C 0.8180(9) 0.211(3) 0.3820(7) 0.181(17) Uani 1 d
H18A H 0.8163 0.1957 0.3647 0.271 Uiso 1 calc
H18B H 0.8444 0.1881 0.3917 0.271 Uiso 1 calc
H18C H 0.819 0.2684 0.3835 0.271 Uiso 1 calc
C19A C 0.7795(12) 0.208(3) 0.4183(6) 0.204(19) Uani 1 d
H19A H 0.7779 0.266 0.4185 0.306 Uiso 1 calc
H19B H 0.8067 0.191 0.4284 0.306 Uiso 1 calc
H19C H 0.7547 0.1862 0.425 0.306 Uiso 1 calc
C20A C 0.7778(15) 0.0887(19) 0.3905(9) 0.24(2) Uani 1 d
H20A H 0.7766 0.0718 0.3734 0.353 Uiso 1 calc
H20B H 0.7522 0.0684 0.3968 0.353 Uiso 1 calc
H20C H 0.8044 0.0682 0.4006 0.353 Uiso 1 calc
C21A C 0.7229(8) 0.0509(18) 0.3052(5) 0.065(6) Uani 1 d
C22A C 0.7643(7) 0.0192(13) 0.2944(4) 0.086(7) Uani 1 d
C23A C 0.8046(8) 0.038(2) 0.3131(6) 0.154(14) Uani 1 d
H23A H 0.8058 0.0948 0.3163 0.231 Uiso 1 calc
H23B H 0.8306 0.0217 0.3065 0.231 Uiso 1 calc
H23C H 0.8033 0.0093 0.3284 0.231 Uiso 1 calc
C24A C 0.7660(11) 0.0646(17) 0.2702(5) 0.120(11) Uani 1 d
H24A H 0.74 0.0523 0.2582 0.18 Uiso 1 calc
H24B H 0.7921 0.0486 0.2635 0.18 Uiso 1 calc
H24C H 0.7671 0.1214 0.2735 0.18 Uiso 1 calc
C25A C 0.7608(8) -0.0701(12) 0.2890(6) 0.096(9) Uani 1 d
H25A H 0.7341 -0.0809 0.2773 0.144 Uiso 1 calc
H25B H 0.76 -0.099 0.3044 0.144 Uiso 1 calc
H25C H 0.7861 -0.0873 0.2819 0.144 Uiso 1 calc
C26A C 0.6203(7) 0.1481(15) 0.2798(5) 0.054(5) Uani 1 d
C27A C 0.5967(5) 0.1663(10) 0.2533(4) 0.052(5) Uani 1 d
C28A C 0.5510(6) 0.1309(14) 0.2491(5) 0.074(7) Uani 1 d
H28A H 0.553 0.0738 0.252 0.111 Uiso 1 calc
H28B H 0.5369 0.1411 0.2321 0.111 Uiso 1 calc
H28C H 0.5339 0.155 0.2606 0.111 Uiso 1 calc
C29A C 0.6242(7) 0.1272(13) 0.2354(4) 0.067(6) Uani 1 d
H29A H 0.6535 0.1499 0.238 0.101 Uiso 1 calc
H29B H 0.6102 0.1369 0.2183 0.101 Uiso 1 calc
H29C H 0.626 0.0702 0.2384 0.101 Uiso 1 calc
C30A C 0.5943(8) 0.2566(10) 0.2492(5) 0.070(7) Uani 1 d
H30A H 0.6238 0.2788 0.2522 0.105 Uiso 1 calc
H30B H 0.5769 0.2804 0.2606 0.105 Uiso 1 calc
H30C H 0.5807 0.2678 0.2322 0.105 Uiso 1 calc
C31A C 0.5852(8) -0.1219(14) 0.2873(5) 0.058(5) Uani 1 d
C32A C 0.5852(7) -0.1729(13) 0.2656(4) 0.073(6) Uani 1 d
C33A C 0.5907(13) -0.1220(17) 0.2434(5) 0.147(14) Uani 1 d
H33A H 0.5901 -0.1557 0.2288 0.22 Uiso 1 calc
H33B H 0.6187 -0.0942 0.2467 0.22 Uiso 1 calc
H33C H 0.567 -0.0834 0.2403 0.22 Uiso 1 calc
C34A C 0.6251(8) -0.2295(18) 0.2710(6) 0.137(13) Uani 1 d
H34A H 0.6255 -0.2642 0.2568 0.206 Uiso 1 calc
H34B H 0.6228 -0.2615 0.2856 0.206 Uiso 1 calc
H34C H 0.652 -0.1984 0.274 0.206 Uiso 1 calc
C35A C 0.5441(8) -0.2241(19) 0.2593(6) 0.119(12) Uani 1 d
H35A H 0.5459 -0.2555 0.2445 0.178 Uiso 1 calc
H35B H 0.5183 -0.19 0.2562 0.178 Uiso 1 calc
H35C H 0.5418 -0.2595 0.2731 0.178 Uiso 1 calc
C36A C 0.6275(8) -0.1085(16) 0.3551(4) 0.059(5) Uani 1 d
C37A C 0.6517(6) -0.1704(13) 0.3743(4) 0.075(6) Uani 1 d
C38A C 0.6964(7) -0.1393(17) 0.3859(5) 0.109(10) Uani 1 d
H38A H 0.6928 -0.0908 0.3951 0.163 Uiso 1 calc
H38B H 0.7136 -0.128 0.3729 0.163 Uiso 1 calc
H38C H 0.7114 -0.1791 0.3971 0.163 Uiso 1 calc
C39A C 0.6583(11) -0.2465(17) 0.3601(6) 0.151(15) Uani 1 d
H39A H 0.6299 -0.2677 0.3526 0.227 Uiso 1 calc
H39B H 0.6737 -0.2856 0.3716 0.227 Uiso 1 calc
H39C H 0.6756 -0.2348 0.3472 0.227 Uiso 1 calc
C40A C 0.6231(8) -0.1857(19) 0.3942(5) 0.121(12) Uani 1 d
H40A H 0.6196 -0.1365 0.403 0.182 Uiso 1 calc
H40B H 0.6371 -0.2254 0.4058 0.182 Uiso 1 calc
H40C H 0.5945 -0.205 0.3863 0.182 Uiso 1 calc
C41A C 0.4765(8) -0.1699(13) 0.3493(5) 0.053(5) Uani 1 d
C42A C 0.4629(6) -0.2628(12) 0.3506(4) 0.068(6) Uani 1 d
C43A C 0.4522(9) -0.2969(17) 0.3248(4) 0.101(9) Uani 1 d
H43A H 0.4256 -0.2722 0.316 0.151 Uiso 1 calc
H43B H 0.4478 -0.354 0.3258 0.151 Uiso 1 calc
H43C H 0.4764 -0.2865 0.3158 0.151 Uiso 1 calc
C44A C 0.5049(7) -0.3037(15) 0.3637(5) 0.084(8) Uani 1 d
H44A H 0.5126 -0.283 0.3805 0.125 Uiso 1 calc
H44B H 0.5288 -0.2931 0.3545 0.125 Uiso 1 calc
H44C H 0.5001 -0.3608 0.3643 0.125 Uiso 1 calc
C45A C 0.4255(8) -0.2724(16) 0.3657(5) 0.095(9) Uani 1 d
H45A H 0.4341 -0.2488 0.3821 0.143 Uiso 1 calc
H45B H 0.4193 -0.3286 0.3675 0.143 Uiso 1 calc
H45C H 0.3993 -0.2458 0.3572 0.143 Uiso 1 calc
C46A C 0.4484(7) 0.0110(13) 0.3131(4) 0.046(5) Uani 1 d
C47A C 0.4135(6) 0.0392(11) 0.2914(4) 0.059(5) Uani 1 d
C48A C 0.3821(9) -0.0298(14) 0.2861(5) 0.105(10) Uani 1 d
H48A H 0.3978 -0.0759 0.2812 0.158 Uiso 1 calc
H48B H 0.3585 -0.0156 0.2727 0.158 Uiso 1 calc
H48C H 0.3699 -0.0424 0.301 0.158 Uiso 1 calc
C49A C 0.3903(9) 0.1124(15) 0.2996(5) 0.108(10) Uani 1 d
H49A H 0.3777 0.0995 0.3144 0.162 Uiso 1 calc
H49B H 0.367 0.1288 0.2864 0.162 Uiso 1 calc
H49C H 0.4113 0.1555 0.3034 0.162 Uiso 1 calc
C50A C 0.4332(8) 0.0597(16) 0.2682(4) 0.078(7) Uani 1 d
H50A H 0.4478 0.013 0.2628 0.118 Uiso 1 calc
H50B H 0.4544 0.1026 0.272 0.118 Uiso 1 calc
H50C H 0.4099 0.0764 0.2549 0.118 Uiso 1 calc
C51A C 0.3856(8) 0.0431(18) 0.3845(5) 0.068(6) Uani 1 d
C52A C 0.3354(8) 0.0206(16) 0.3810(5) 0.113(9) Uani 1 d
C53A C 0.3098(11) 0.079(2) 0.3628(7) 0.193(17) Uani 1 d
H53A H 0.3169 0.0697 0.3463 0.29 Uiso 1 calc
H53B H 0.3177 0.1329 0.368 0.29 Uiso 1 calc
H53C H 0.2785 0.0709 0.3624 0.29 Uiso 1 calc
C54A C 0.3210(12) 0.035(3) 0.4062(6) 0.196(18) Uani 1 d
H54A H 0.3283 0.0889 0.4117 0.295 Uiso 1 calc
H54B H 0.3361 -0.0025 0.4183 0.295 Uiso 1 calc
H54C H 0.2894 0.0269 0.4046 0.295 Uiso 1 calc
C55A C 0.3285(11) -0.0652(17) 0.3723(8) 0.200(18) Uani 1 d
H55A H 0.3399 -0.072 0.3568 0.299 Uiso 1 calc
H55B H 0.2974 -0.0777 0.3696 0.299 Uiso 1 calc
H55C H 0.344 -0.1007 0.3848 0.299 Uiso 1 calc
C56A C 0.4960(9) 0.0060(15) 0.4230(5) 0.065(6) Uani 1 d
C57A C 0.5174(8) -0.0256(14) 0.4479(4) 0.084(7) Uani 1 d
C58A C 0.5468(11) 0.0351(18) 0.4632(7) 0.160(15) Uani 1 d
H58A H 0.5297 0.0824 0.4655 0.239 Uiso 1 calc
H58B H 0.5708 0.0493 0.4546 0.239 Uiso 1 calc
H58C H 0.5585 0.0124 0.4794 0.239 Uiso 1 calc
C59A C 0.4819(9) -0.047(2) 0.4634(6) 0.153(14) Uani 1 d
H59A H 0.463 -0.0013 0.4643 0.229 Uiso 1 calc
H59B H 0.4957 -0.0622 0.4801 0.229 Uiso 1 calc
H59C H 0.4645 -0.0913 0.4556 0.229 Uiso 1 calc
C60A C 0.5448(11) -0.0990(17) 0.4444(5) 0.127(13) Uani 1 d
H60A H 0.5651 -0.0864 0.4331 0.19 Uiso 1 calc
H60B H 0.5255 -0.142 0.4376 0.19 Uiso 1 calc
H60C H 0.5613 -0.1152 0.4604 0.19 Uiso 1 calc
C61A C 0.4492(9) 0.2524(18) 0.4467(5) 0.071(6) Uani 1 d
C62A C 0.4215(7) 0.2543(12) 0.4694(4) 0.078(6) Uani 1 d
C63A C 0.4051(11) 0.3386(13) 0.4697(6) 0.120(11) Uani 1 d
H63A H 0.4299 0.3749 0.4719 0.18 Uiso 1 calc
H63B H 0.3888 0.3452 0.4834 0.18 Uiso 1 calc
H63C H 0.386 0.35 0.4541 0.18 Uiso 1 calc
C64A C 0.4544(9) 0.2395(18) 0.4932(5) 0.104(9) Uani 1 d
H64A H 0.4648 0.1849 0.4934 0.155 Uiso 1 calc
H64B H 0.4401 0.2487 0.5076 0.155 Uiso 1 calc
H64C H 0.4791 0.2756 0.4938 0.155 Uiso 1 calc
C65A C 0.3839(9) 0.1943(17) 0.4669(6) 0.123(12) Uani 1 d
H65A H 0.3958 0.1406 0.4672 0.184 Uiso 1 calc
H65B H 0.3644 0.203 0.4512 0.184 Uiso 1 calc
H65C H 0.3677 0.2009 0.4805 0.184 Uiso 1 calc
C66A C 0.4390(9) 0.3243(15) 0.3810(5) 0.064(6) Uani 1 d
C67A C 0.4107(7) 0.3785(13) 0.3619(4) 0.072(6) Uani 1 d
C68A C 0.3693(9) 0.398(2) 0.3725(6) 0.165(15) Uani 1 d
H68A H 0.3521 0.3503 0.3733 0.247 Uiso 1 calc
H68B H 0.352 0.4372 0.3619 0.247 Uiso 1 calc
H68C H 0.3775 0.4204 0.3891 0.247 Uiso 1 calc
C69A C 0.4364(12) 0.4557(17) 0.3609(7) 0.180(17) Uani 1 d
H69A H 0.4199 0.4915 0.3488 0.27 Uiso 1 calc
H69B H 0.4647 0.4441 0.3561 0.27 Uiso 1 calc
H69C H 0.4409 0.4808 0.3772 0.27 Uiso 1 calc
C70A C 0.3991(9) 0.3414(16) 0.3359(4) 0.089(8) Uani 1 d
H70A H 0.3835 0.2916 0.3371 0.134 Uiso 1 calc
H70B H 0.426 0.3313 0.3293 0.134 Uiso 1 calc
H70C H 0.3806 0.3778 0.325 0.134 Uiso 1 calc
C71A C 0.5383(11) 0.4949(18) 0.4286(6) 0.083(7) Uani 1 d
C72A C 0.5193(8) 0.5736(15) 0.4408(4) 0.099(8) Uani 1 d
C73A C 0.5521(9) 0.6383(16) 0.4386(6) 0.123(11) Uani 1 d
H73A H 0.5804 0.6236 0.4481 0.185 Uiso 1 calc
H73B H 0.5422 0.6878 0.4451 0.185 Uiso 1 calc
H73C H 0.5549 0.6455 0.4213 0.185 Uiso 1 calc
C74A C 0.5166(10) 0.5556(16) 0.4680(4) 0.104(10) Uani 1 d
H74A H 0.4951 0.5137 0.4688 0.156 Uiso 1 calc
H74B H 0.5077 0.6033 0.4759 0.156 Uiso 1 calc
H74C H 0.5451 0.5382 0.4765 0.156 Uiso 1 calc
C75A C 0.4741(9) 0.594(2) 0.4263(6) 0.129(12) Uani 1 d
H75A H 0.4539 0.5505 0.428 0.194 Uiso 1 calc
H75B H 0.4761 0.6013 0.4089 0.194 Uiso 1 calc
H75C H 0.4635 0.6425 0.4329 0.194 Uiso 1 calc
C76A C 0.6113(9) 0.3149(19) 0.4441(5) 0.072(6) Uani 1 d
C77A C 0.6485(9) 0.2745(19) 0.4608(5) 0.084(7) Uani 1 d
C78A C 0.6930(9) 0.2884(19) 0.4583(5) 0.084(7) Uani 1 d
H78A H 0.7001 0.3232 0.4461 0.101 Uiso 1 calc
C79A C 0.7262(11) 0.2490(19) 0.4748(6) 0.096(8) Uani 1 d
H79A H 0.7551 0.2662 0.4745 0.116 Uiso 1 calc
N80A N 0.7220(9) 0.1935(17) 0.4899(5) 0.101(7) Uani 1 d
C81A C 0.6793(12) 0.180(2) 0.4929(7) 0.119(9) Uani 1 d
H81A H 0.6744 0.1447 0.5056 0.143 Uiso 1 calc
C82A C 0.6426(11) 0.214(2) 0.4781(6) 0.106(9) Uani 1 d
H82A H 0.6141 0.1969 0.4797 0.127 Uiso 1 calc
C91A C 0.5105(8) 0.2503(13) 0.3118(5) 0.061(6) Uani 1 d
H91A H 0.4928 0.2969 0.3064 0.092 Uiso 1 calc
H91B H 0.4926 0.2027 0.3086 0.092 Uiso 1 calc
H91C H 0.5351 0.2472 0.3028 0.092 Uiso 1 calc
C92A C 0.5271(8) 0.2566(12) 0.3383(5) 0.054(6) Uani 1 d
H92A H 0.502 0.2611 0.3472 0.065 Uiso 1 calc
H92B H 0.5443 0.3058 0.3413 0.065 Uiso 1 calc
C93A C 0.5553(8) 0.1874(15) 0.3489(4) 0.062(6) Uani 1 d
H93A H 0.537 0.1393 0.3473 0.075 Uiso 1 calc
H93B H 0.5784 0.1796 0.3387 0.075 Uiso 1 calc
N94A N 0.5763(7) 0.1948(12) 0.3749(4) 0.069(5) Uani 1 d
H94A H 0.5535 0.2061 0.385 0.083 Uiso 1 calc
H94B H 0.5962 0.2409 0.3763 0.083 Uiso 1 calc
C95A C 0.6022(8) 0.1236(14) 0.3860(4) 0.060(6) Uani 1 d
H95A H 0.6243 0.1103 0.3756 0.072 Uiso 1 calc
H95B H 0.5822 0.0779 0.3856 0.072 Uiso 1 calc
C96A C 0.6253(9) 0.1362(16) 0.4127(5) 0.077(7) Uani 1 d
H96A H 0.6033 0.1481 0.4233 0.093 Uiso 1 calc
H96B H 0.6451 0.1822 0.4133 0.093 Uiso 1 calc
C97A C 0.6527(11) 0.0609(19) 0.4234(6) 0.109(11) Uani 1 d
H97A H 0.6667 0.0714 0.4403 0.164 Uiso 1 calc
H97B H 0.6751 0.0497 0.4132 0.164 Uiso 1 calc
H97C H 0.6333 0.0153 0.4231 0.164 Uiso 1 calc
Cr1B Cr 0.87936(13) 0.5832(2) 0.59141(9) 0.0830(13) Uani 0.5 d
Ni1B Ni 0.87936(13) 0.5832(2) 0.59141(9) 0.0830(13) Uani 0.5 d
Cr2B Cr 0.81818(12) 0.5309(2) 0.63613(8) 0.0618(11) Uani 1 d
Cr3B Cr 0.81281(12) 0.3745(2) 0.67637(8) 0.0598(11) Uani 1 d
Cr4B Cr 0.86120(11) 0.1909(2) 0.68236(7) 0.0502(9) Uani 1 d
Cr5B Cr 0.95965(11) 0.1178(2) 0.67022(7) 0.0522(10) Uani 1 d
Cr6B Cr 1.03179(12) 0.1880(2) 0.63330(8) 0.0627(11) Uani 1 d
Cr7B Cr 1.04356(13) 0.3566(3) 0.59950(9) 0.0721(13) Uani 1 d
Cr8B Cr 0.97378(12) 0.5066(3) 0.57408(8) 0.0752(12) Uani 0.5 d
Ni8B Ni 0.97378(12) 0.5066(3) 0.57408(8) 0.0752(12) Uani 0.5 d
F1B F 0.8550(4) 0.5007(7) 0.6125(2) 0.058(3) Uani 1 d
F2B F 0.8455(4) 0.4450(7) 0.6575(3) 0.062(4) Uani 1 d
F3B F 0.8427(3) 0.2860(6) 0.6635(2) 0.045(3) Uani 1 d
F4B F 0.9219(3) 0.2038(7) 0.6767(2) 0.047(3) Uani 1 d
F5B F 0.9738(3) 0.1763(7) 0.6417(2) 0.050(3) Uani 1 d
F6B F 1.0212(4) 0.3016(8) 0.6266(2) 0.063(4) Uani 1 d
F7B F 0.9847(4) 0.3985(7) 0.5894(2) 0.060(3) Uani 1 d
F8B F 0.9366(4) 0.5240(8) 0.6001(3) 0.071(4) Uani 1 d
O1B O 0.8196(7) 0.6335(14) 0.5822(5) 0.114(7) Uani 1 d
O2B O 0.7882(6) 0.6140(10) 0.6150(4) 0.079(5) Uani 1 d
O3B O 0.8972(6) 0.6497(10) 0.6211(5) 0.092(6) Uani 1 d
O4B O 0.8649(6) 0.6030(11) 0.6529(3) 0.074(5) Uani 1 d
O5B O 0.7807(6) 0.5616(10) 0.6604(4) 0.073(5) Uani 1 d
O6B O 0.7827(6) 0.4668(10) 0.6900(3) 0.073(5) Uani 1 d
O7B O 0.7727(6) 0.4572(11) 0.6193(3) 0.077(5) Uani 1 d
O8B O 0.7644(5) 0.3608(10) 0.6477(3) 0.067(4) Uani 1 d
O9B O 0.7790(5) 0.3035(11) 0.6952(3) 0.073(5) Uani 1 d
O10B O 0.8002(4) 0.1759(9) 0.6893(3) 0.053(4) Uani 1 d
O11B O 0.8601(5) 0.3819(9) 0.7061(3) 0.058(4) Uani 1 d
O12B O 0.8772(4) 0.2528(9) 0.7141(3) 0.053(4) Uani 1 d
O13B O 0.8768(5) 0.0939(9) 0.7018(3) 0.053(4) Uani 1 d
O14B O 0.9469(5) 0.0589(11) 0.6999(3) 0.073(5) Uani 1 d
O15B O 0.8465(4) 0.1283(9) 0.6516(3) 0.050(4) Uani 1 d
O16B O 0.9099(4) 0.0640(9) 0.6486(3) 0.062(4) Uani 1 d
O17B O 0.9964(5) 0.0296(9) 0.6640(3) 0.063(4) Uani 1 d
O18B O 1.0442(6) 0.0744(11) 0.6395(4) 0.085(6) Uani 1 d
O19B O 1.0103(5) 0.1661(10) 0.6922(3) 0.067(4) Uani 1 d
O20B O 1.0562(5) 0.2159(10) 0.6686(4) 0.069(5) Uani 1 d
O21B O 1.0916(5) 0.1960(12) 0.6253(4) 0.095(7) Uani 1 d
O22B O 1.1037(5) 0.3154(13) 0.6111(4) 0.105(7) Uani 1 d
O23B O 1.0085(6) 0.1590(11) 0.5990(3) 0.079(5) Uani 1 d
O24B O 1.0291(6) 0.2651(12) 0.5768(3) 0.081(5) Uani 1 d
O25B O 1.0680(6) 0.4107(13) 0.5732(4) 0.094(6) Uani 1 d
O26B O 1.0143(6) 0.4828(13) 0.5496(3) 0.087(6) Uani 1 d
O27B O 1.0581(6) 0.4521(11) 0.6215(4) 0.079(5) Uani 1 d
O28B O 1.0246(6) 0.5500(12) 0.5982(4) 0.087(6) Uani 1 d
O29B O 0.9641(7) 0.6151(11) 0.5603(4) 0.093(6) Uani 1 d
O30B O 0.9035(9) 0.6638(11) 0.5708(5) 0.114(7) Uani 1 d
O31B O 0.9227(5) 0.4565(11) 0.5506(3) 0.073(5) Uani 1 d
O32B O 0.8604(5) 0.5075(12) 0.5616(4) 0.082(5) Uani 1 d
C1B C 0.7909(10) 0.6528(19) 0.5943(7) 0.090(7) Uani 1 d
C2B C 0.7525(9) 0.6985(17) 0.5842(6) 0.127(10) Uani 1 d
C3B C 0.7353(15) 0.666(3) 0.5584(7) 0.26(2) Uani 1 d
H3B1 H 0.7103 0.6979 0.5508 0.387 Uiso 1 calc
H3B2 H 0.7264 0.6113 0.5596 0.387 Uiso 1 calc
H3B3 H 0.7584 0.6695 0.5482 0.387 Uiso 1 calc
C4B C 0.7716(10) 0.7807(17) 0.5805(10) 0.224(19) Uani 1 d
H4B1 H 0.7478 0.8181 0.5754 0.336 Uiso 1 calc
H4B2 H 0.7901 0.7778 0.5677 0.336 Uiso 1 calc
H4B3 H 0.789 0.7986 0.596 0.336 Uiso 1 calc
C5B C 0.7136(11) 0.703(2) 0.5982(8) 0.195(18) Uani 1 d
H5B1 H 0.6937 0.7453 0.591 0.293 Uiso 1 calc
H5B2 H 0.7242 0.7154 0.6156 0.293 Uiso 1 calc
H5B3 H 0.6981 0.6529 0.5969 0.293 Uiso 1 calc
C6B C 0.8938(10) 0.6475(16) 0.6443(7) 0.083(7) Uani 1 d
C7B C 0.9238(9) 0.7041(15) 0.6631(6) 0.126(9) Uani 1 d
C8B C 0.9170(12) 0.689(2) 0.6894(6) 0.176(16) Uani 1 d
H8B1 H 0.9265 0.6347 0.6941 0.263 Uiso 1 calc
H8B2 H 0.886 0.6943 0.6904 0.263 Uiso 1 calc
H8B3 H 0.934 0.7264 0.7005 0.263 Uiso 1 calc
C9B C 0.9078(12) 0.7877(16) 0.6551(8) 0.178(17) Uani 1 d
H9B1 H 0.9123 0.7972 0.6382 0.268 Uiso 1 calc
H9B2 H 0.9242 0.8268 0.6661 0.268 Uiso 1 calc
H9B3 H 0.8767 0.7923 0.6561 0.268 Uiso 1 calc
C10B C 0.9719(9) 0.694(2) 0.6603(9) 0.191(17) Uani 1 d
H10D H 0.9756 0.7082 0.6435 0.286 Uiso 1 calc
H10E H 0.9805 0.6386 0.6635 0.286 Uiso 1 calc
H10F H 0.9902 0.728 0.6722 0.286 Uiso 1 calc
C11B C 0.7736(9) 0.5381(17) 0.6803(6) 0.071(6) Uani 1 d
C12B C 0.7518(7) 0.5883(12) 0.6987(4) 0.080(7) Uani 1 d
C13B C 0.7847(8) 0.6084(16) 0.7216(5) 0.096(9) Uani 1 d
H13D H 0.8106 0.6323 0.7167 0.145 Uiso 1 calc
H13E H 0.793 0.5601 0.7311 0.145 Uiso 1 calc
H13F H 0.7716 0.6458 0.7319 0.145 Uiso 1 calc
C14B C 0.7362(9) 0.6663(14) 0.6851(5) 0.111(11) Uani 1 d
H14D H 0.7611 0.6926 0.6797 0.166 Uiso 1 calc
H14E H 0.7237 0.7011 0.6963 0.166 Uiso 1 calc
H14F H 0.7141 0.6543 0.6708 0.166 Uiso 1 calc
C15B C 0.7121(8) 0.5473(17) 0.7066(6) 0.110(10) Uani 1 d
H15D H 0.691 0.5336 0.692 0.165 Uiso 1 calc
H15E H 0.6984 0.5831 0.7171 0.165 Uiso 1 calc
H15F H 0.7216 0.4992 0.7159 0.165 Uiso 1 calc
C16B C 0.7550(7) 0.3972(16) 0.6259(5) 0.059(5) Uani 1 d
C17B C 0.7194(7) 0.3546(14) 0.6084(4) 0.077(6) Uani 1 d
C18B C 0.7259(11) 0.364(2) 0.5816(4) 0.149(14) Uani 1 d
H18D H 0.7023 0.337 0.5708 0.223 Uiso 1 calc
H18E H 0.7539 0.3405 0.5795 0.223 Uiso 1 calc
H18F H 0.7258 0.4201 0.5774 0.223 Uiso 1 calc
C19B C 0.7162(13) 0.2643(14) 0.6130(7) 0.168(16) Uani 1 d
H19D H 0.693 0.2417 0.6008 0.252 Uiso 1 calc
H19E H 0.7096 0.2554 0.6296 0.252 Uiso 1 calc
H19F H 0.744 0.2391 0.6115 0.252 Uiso 1 calc
C20B C 0.6756(8) 0.392(2) 0.6121(7) 0.185(17) Uani 1 d
H20D H 0.6517 0.3675 0.6008 0.278 Uiso 1 calc
H20E H 0.6762 0.4489 0.6087 0.278 Uiso 1 calc
H20F H 0.6712 0.3837 0.6291 0.278 Uiso 1 calc
C21B C 0.7746(7) 0.2260(16) 0.6956(5) 0.059(5) Uani 1 d
C22B C 0.7346(6) 0.1994(12) 0.7078(4) 0.068(6) Uani 1 d
C23B C 0.7368(8) 0.2394(15) 0.7329(4) 0.085(8) Uani 1 d
H23D H 0.7637 0.2237 0.7437 0.127 Uiso 1 calc
H23E H 0.7116 0.2232 0.7403 0.127 Uiso 1 calc
H23F H 0.7364 0.2968 0.7307 0.127 Uiso 1 calc
C24B C 0.6921(7) 0.2232(16) 0.6910(5) 0.097(9) Uani 1 d
H24D H 0.6907 0.2809 0.6895 0.145 Uiso 1 calc
H24E H 0.6671 0.2041 0.6981 0.145 Uiso 1 calc
H24F H 0.6913 0.1998 0.6746 0.145 Uiso 1 calc
C25B C 0.7385(8) 0.1091(12) 0.7104(5) 0.091(8) Uani 1 d
H25D H 0.7661 0.0958 0.721 0.137 Uiso 1 calc
H25E H 0.7377 0.0852 0.6942 0.137 Uiso 1 calc
H25F H 0.7142 0.0889 0.7179 0.137 Uiso 1 calc
C26B C 0.8780(8) 0.3251(17) 0.7193(5) 0.058(5) Uani 1 d
C27B C 0.9034(6) 0.3446(12) 0.7456(4) 0.068(6) Uani 1 d
C28B C 0.8800(7) 0.3045(14) 0.7647(4) 0.072(7) Uani 1 d
H28D H 0.8954 0.3164 0.7813 0.108 Uiso 1 calc
H28E H 0.8797 0.2472 0.7621 0.108 Uiso 1 calc
H28F H 0.85 0.324 0.7629 0.108 Uiso 1 calc
C29B C 0.9504(6) 0.3111(16) 0.7483(5) 0.085(8) Uani 1 d
H29D H 0.9657 0.336 0.7361 0.127 Uiso 1 calc
H29E H 0.9492 0.2539 0.7456 0.127 Uiso 1 calc
H29F H 0.966 0.3223 0.765 0.127 Uiso 1 calc
C30B C 0.9067(9) 0.4347(12) 0.7507(5) 0.086(8) Uani 1 d
H30D H 0.9214 0.4602 0.7383 0.128 Uiso 1 calc
H30E H 0.9233 0.444 0.7672 0.128 Uiso 1 calc
H30F H 0.8773 0.4568 0.7498 0.128 Uiso 1 calc
C31B C 0.9105(8) 0.0586(16) 0.7097(5) 0.068(6) Uani 1 d
C32B C 0.9114(8) -0.0046(15) 0.7311(5) 0.093(8) Uani 1 d
C33B C 0.9544(9) -0.049(2) 0.7369(7) 0.176(17) Uani 1 d
H33D H 0.9605 -0.0754 0.722 0.264 Uiso 1 calc
H33E H 0.9526 -0.0885 0.7497 0.264 Uiso 1 calc
H33F H 0.9779 -0.0117 0.7428 0.264 Uiso 1 calc
C34B C 0.8751(12) -0.066(2) 0.7234(8) 0.22(2) Uani 1 d
H34D H 0.8468 -0.0397 0.7197 0.33 Uiso 1 calc
H34E H 0.8746 -0.104 0.737 0.33 Uiso 1 calc
H34F H 0.8809 -0.0949 0.7088 0.33 Uiso 1 calc
C35B C 0.9023(14) 0.0388(19) 0.7545(6) 0.178(16) Uani 1 d
H35D H 0.8749 0.0684 0.7506 0.267 Uiso 1 calc
H35E H 0.9262 0.0754 0.7602 0.267 Uiso 1 calc
H35F H 0.8999 0.0002 0.7675 0.267 Uiso 1 calc
C36B C 0.8677(7) 0.0764(15) 0.6433(5) 0.058(5) Uani 1 d
C37B C 0.8429(6) 0.0140(12) 0.6249(4) 0.067(6) Uani 1 d
C38B C 0.8713(8) -0.0270(17) 0.6085(5) 0.096(9) Uani 1 d
H38D H 0.8535 -0.0645 0.5975 0.144 Uiso 1 calc
H38E H 0.895 -0.0554 0.6188 0.144 Uiso 1 calc
H38F H 0.8835 0.0125 0.5986 0.144 Uiso 1 calc
C39B C 0.8275(9) -0.0485(15) 0.6422(5) 0.096(9) Uani 1 d
H39D H 0.8111 -0.09 0.6323 0.144 Uiso 1 calc
H39E H 0.8087 -0.0232 0.6526 0.144 Uiso 1 calc
H39F H 0.8529 -0.0717 0.6527 0.144 Uiso 1 calc
C40B C 0.8025(7) 0.0512(16) 0.6086(5) 0.087(8) Uani 1 d
H40D H 0.7876 0.011 0.5975 0.13 Uiso 1 calc
H40E H 0.8119 0.0946 0.599 0.13 Uiso 1 calc
H40F H 0.7825 0.0714 0.6192 0.13 Uiso 1 calc
C41B C 1.0251(8) 0.0219(15) 0.6505(5) 0.061(5) Uani 1 d
C42B C 1.0437(6) -0.0638(13) 0.6466(4) 0.073(6) Uani 1 d
C43B C 1.0098(9) -0.1084(19) 0.6282(5) 0.116(11) Uani 1 d
H43D H 1.0206 -0.1616 0.6257 0.175 Uiso 1 calc
H43E H 1.0048 -0.08 0.6125 0.175 Uiso 1 calc
H43F H 0.9824 -0.112 0.6348 0.175 Uiso 1 calc
C44B C 1.0493(10) -0.1108(14) 0.6712(4) 0.105(10) Uani 1 d
H44D H 1.0609 -0.1634 0.6687 0.158 Uiso 1 calc
H44E H 1.0209 -0.116 0.6766 0.158 Uiso 1 calc
H44F H 1.0695 -0.0827 0.6838 0.158 Uiso 1 calc
C45B C 1.0877(8) -0.0651(16) 0.6366(7) 0.134(12) Uani 1 d
H45D H 1.097 -0.1198 0.6351 0.201 Uiso 1 calc
H45E H 1.1099 -0.0367 0.6481 0.201 Uiso 1 calc
H45F H 1.0839 -0.0394 0.6205 0.201 Uiso 1 calc
C46B C 1.0469(7) 0.1973(15) 0.6894(5) 0.059(5) Uani 1 d
C47B C 1.0818(7) 0.2121(12) 0.7119(4) 0.076(6) Uani 1 d
C48B C 1.0619(9) 0.209(2) 0.7354(5) 0.126(11) Uani 1 d
H48D H 1.0402 0.251 0.7351 0.188 Uiso 1 calc
H48E H 1.0849 0.2162 0.7497 0.188 Uiso 1 calc
H48F H 1.0479 0.1576 0.7366 0.188 Uiso 1 calc
C49B C 1.1150(9) 0.1448(15) 0.7123(5) 0.110(11) Uani 1 d
H49D H 1.1274 0.1459 0.6971 0.165 Uiso 1 calc
H49E H 1.1004 0.094 0.7136 0.165 Uiso 1 calc
H49F H 1.1383 0.1515 0.7265 0.165 Uiso 1 calc
C50B C 1.1031(9) 0.2931(14) 0.7092(6) 0.121(11) Uani 1 d
H50D H 1.0812 0.3348 0.7089 0.182 Uiso 1 calc
H50E H 1.115 0.2944 0.6938 0.182 Uiso 1 calc
H50F H 1.1267 0.3017 0.7231 0.182 Uiso 1 calc
C51B C 1.1139(10) 0.246(2) 0.6189(8) 0.114(8) Uani 1 d
C52B C 1.1661(8) 0.2297(17) 0.6219(6) 0.134(10) Uani 1 d
C53B C 1.1921(11) 0.291(2) 0.6383(6) 0.168(14) Uani 1 d
H53D H 1.1837 0.2899 0.6547 0.252 Uiso 1 calc
H53E H 1.1861 0.3438 0.6311 0.252 Uiso 1 calc
H53F H 1.2233 0.2797 0.6397 0.252 Uiso 1 calc
C54B C 1.1786(9) 0.2326(19) 0.5960(5) 0.131(11) Uani 1 d
H54D H 1.1613 0.1938 0.5854 0.196 Uiso 1 calc
H54E H 1.2096 0.2203 0.5971 0.196 Uiso 1 calc
H54F H 1.1729 0.2856 0.5891 0.196 Uiso 1 calc
C55B C 1.1746(10) 0.1465(19) 0.6329(8) 0.22(2) Uani 1 d
H55D H 1.1667 0.1451 0.6494 0.331 Uiso 1 calc
H55E H 1.2056 0.1336 0.634 0.331 Uiso 1 calc
H55F H 1.1571 0.108 0.6223 0.331 Uiso 1 calc
C56B C 1.0116(9) 0.1961(19) 0.5787(6) 0.076(6) Uani 1 d
C57B C 0.9996(9) 0.1520(16) 0.5540(5) 0.100(8) Uani 1 d
C58B C 0.9592(12) 0.192(2) 0.5400(8) 0.21(2) Uani 1 d
H58D H 0.9661 0.2477 0.5369 0.32 Uiso 1 calc
H58E H 0.9356 0.1903 0.5497 0.32 Uiso 1 calc
H58F H 0.9501 0.1653 0.5242 0.32 Uiso 1 calc
C59B C 0.9886(13) 0.0658(17) 0.5591(7) 0.152(14) Uani 1 d
H59D H 1.014 0.0404 0.5689 0.228 Uiso 1 calc
H59E H 0.9807 0.0376 0.5435 0.228 Uiso 1 calc
H59F H 0.964 0.0643 0.5682 0.228 Uiso 1 calc
C60B C 1.0366(13) 0.158(2) 0.5386(8) 0.197(18) Uani 1 d
H60D H 1.0431 0.2132 0.5359 0.295 Uiso 1 calc
H60E H 1.0275 0.1316 0.5227 0.295 Uiso 1 calc
H60F H 1.0627 0.1314 0.5474 0.295 Uiso 1 calc
C61B C 1.0520(10) 0.446(2) 0.5538(6) 0.088(7) Uani 1 d
C62B C 1.0805(10) 0.465(2) 0.5332(6) 0.142(11) Uani 1 d
C63B C 1.1226(11) 0.420(3) 0.5398(7) 0.24(2) Uani 1 d
H63D H 1.142 0.4326 0.528 0.358 Uiso 1 calc
H63E H 1.1164 0.3631 0.5392 0.358 Uiso 1 calc
H63F H 1.1368 0.4344 0.5564 0.358 Uiso 1 calc
C64B C 1.0573(12) 0.437(3) 0.5077(6) 0.208(18) Uani 1 d
H64D H 1.0283 0.4609 0.5041 0.312 Uiso 1 calc
H64E H 1.0546 0.3794 0.5078 0.312 Uiso 1 calc
H64F H 1.0744 0.4528 0.495 0.312 Uiso 1 calc
C65B C 1.0886(17) 0.555(2) 0.5322(10) 0.27(2) Uani 1 d
H65D H 1.0606 0.5827 0.5294 0.412 Uiso 1 calc
H65E H 1.1046 0.5667 0.5187 0.412 Uiso 1 calc
H65F H 1.1057 0.5723 0.5479 0.412 Uiso 1 calc
C66B C 1.0553(10) 0.520(2) 0.6145(6) 0.087(7) Uani 1 d
C67B C 1.0864(7) 0.5834(14) 0.6300(5) 0.094(7) Uani 1 d
C68B C 1.0889(9) 0.5622(18) 0.6572(5) 0.105(9) Uani 1 d
H68D H 1.097 0.5065 0.6597 0.157 Uiso 1 calc
H68E H 1.0605 0.5713 0.6622 0.157 Uiso 1 calc
H68F H 1.1109 0.5954 0.6672 0.157 Uiso 1 calc
C69B C 1.0729(12) 0.6705(15) 0.6255(7) 0.148(14) Uani 1 d
H69D H 1.0451 0.6798 0.6313 0.222 Uiso 1 calc
H69E H 1.0697 0.6822 0.6079 0.222 Uiso 1 calc
H69F H 1.0954 0.7047 0.6346 0.222 Uiso 1 calc
C70B C 1.1304(8) 0.569(2) 0.6212(6) 0.133(12) Uani 1 d
H70D H 1.1393 0.5138 0.6243 0.199 Uiso 1 calc
H70E H 1.1526 0.604 0.6301 0.199 Uiso 1 calc
H70F H 1.1272 0.5797 0.6034 0.199 Uiso 1 calc
C71B C 0.9396(14) 0.6727(18) 0.5620(7) 0.102(8) Uani 1 d
C72B C 0.9451(12) 0.7513(16) 0.5495(6) 0.140(11) Uani 1 d
C73B C 0.9475(17) 0.809(2) 0.5706(6) 0.23(2) Uani 1 d
H73D H 0.9234 0.7993 0.5796 0.348 Uiso 1 calc
H73E H 0.9455 0.8631 0.5641 0.348 Uiso 1 calc
H73F H 0.9753 0.8024 0.5817 0.348 Uiso 1 calc
C74B C 0.9057(14) 0.773(2) 0.5298(8) 0.24(2) Uani 1 d
H74D H 0.9044 0.7376 0.5157 0.353 Uiso 1 calc
H74E H 0.9088 0.8278 0.5244 0.353 Uiso 1 calc
H74F H 0.8788 0.7683 0.5368 0.353 Uiso 1 calc
C75B C 0.9865(14) 0.750(3) 0.5377(10) 0.25(2) Uani 1 d
H75D H 0.9855 0.7047 0.5266 0.38 Uiso 1 calc
H75E H 1.0121 0.7458 0.5507 0.38 Uiso 1 calc
H75F H 0.9882 0.7989 0.5284 0.38 Uiso 1 calc
C76B C 0.8811(9) 0.4578(19) 0.5496(5) 0.076(6) Uani 1 d
C77B C 0.8548(8) 0.3915(19) 0.5363(5) 0.078(6) Uani 1 d
C78B C 0.8733(9) 0.332(2) 0.5246(5) 0.087(7) Uani 1 d
H78B H 0.9024 0.3385 0.5218 0.105 Uiso 1 calc
C79B C 0.8499(9) 0.260(2) 0.5165(5) 0.089(7) Uani 1 d
H79B H 0.8642 0.2181 0.5097 0.107 Uiso 1 calc
N80B N 0.8077(8) 0.2547(17) 0.5187(5) 0.098(7) Uani 1 d
C81B C 0.7895(9) 0.313(2) 0.5289(6) 0.088(8) Uani 1 d
H81B H 0.7594 0.3091 0.5299 0.106 Uiso 1 calc
C82B C 0.8094(8) 0.377(2) 0.5377(5) 0.084(7) Uani 1 d
H82B H 0.7937 0.4147 0.5454 0.101 Uiso 1 calc
C91B C 0.1427(11) 0.7718(17) 0.4146(7) 0.107(10) Uani 1 d
H91D H 0.1542 0.769 0.4323 0.16 Uiso 1 calc
H91E H 0.1232 0.8174 0.4114 0.16 Uiso 1 calc
H91F H 0.1669 0.7775 0.4054 0.16 Uiso 1 calc
C92B C 0.1180(10) 0.6981(16) 0.4067(6) 0.087(8) Uani 1 d
H92C H 0.0945 0.6925 0.4167 0.105 Uiso 1 calc
H92D H 0.138 0.6527 0.4107 0.105 Uiso 1 calc
C93B C 0.0981(8) 0.6922(15) 0.3802(5) 0.071(6) Uani 1 d
H93C H 0.1215 0.6992 0.3701 0.086 Uiso 1 calc
H93D H 0.0774 0.7367 0.3762 0.086 Uiso 1 calc
N94B N 0.0740(6) 0.6160(11) 0.3721(4) 0.066(5) Uani 1 d
H94C H 0.0949 0.5715 0.3753 0.079 Uiso 1 calc
H94D H 0.0513 0.6076 0.3826 0.079 Uiso 1 calc
C95B C 0.0529(9) 0.6133(14) 0.3456(5) 0.068(6) Uani 1 d
H95C H 0.075 0.6246 0.335 0.082 Uiso 1 calc
H95D H 0.0302 0.6547 0.3425 0.082 Uiso 1 calc
C96B C 0.0325(11) 0.5343(18) 0.3388(6) 0.101(9) Uani 1 d
H96C H 0.011 0.5225 0.3496 0.122 Uiso 1 calc
H96D H 0.0554 0.4931 0.3415 0.122 Uiso 1 calc
C97B C 0.0086(11) 0.531(2) 0.3103(6) 0.112(11) Uani 1 d
H97D H -0.0047 0.4793 0.3068 0.168 Uiso 1 calc
H97E H 0.0301 0.5407 0.2995 0.168 Uiso 1 calc
H97F H -0.014 0.5722 0.3075 0.168 Uiso 1 calc
Re1C Re 0.77461(5) 0.13237(11) 0.51349(3) 0.1129(6) Uani 1 d
Cl1C Cl 0.7393(5) 0.1543(9) 0.5506(3) 0.209(7) Uani 1 d
C1C C 0.7405(15) 0.040(3) 0.5058(13) 0.20(2) Uani 1 d
O1C O 0.7310(11) -0.0190(19) 0.5031(8) 0.214(17) Uani 1 d
C2C C 0.8050(5) 0.1225(11) 0.4942(2) 0.042(5) Uani 1 d
O2C O 0.8156(5) 0.1177(13) 0.4724(2) 0.100(6) Uani 1 d
C3C C 0.8244(15) 0.082(3) 0.5330(7) 0.138(15) Uani 1 d
O3C O 0.8535(10) 0.0488(17) 0.5449(5) 0.153(11) Uani 1 d

loop_
_atom_site_aniso_label
_atom_site_aniso_U_11
_atom_site_aniso_U_22
_atom_site_aniso_U_33
_atom_site_aniso_U_23
_atom_site_aniso_U_13
_atom_site_aniso_U_12
Cr1A 0.064(2) 0.055(2) 0.078(3) -0.010(2) 0.008(2) -0.0141(19)
Ni1A 0.064(2) 0.055(2) 0.078(3) -0.010(2) 0.008(2) -0.0141(19)
Cr2A 0.057(2) 0.067(3) 0.077(3) 0.000(2) 0.007(2) -0.022(2)
Cr3A 0.044(2) 0.070(3) 0.067(3) 0.002(2) 0.0108(19) -0.012(2)
Cr4A 0.0331(19) 0.060(2) 0.066(3) 0.003(2) 0.0178(18) 0.0036(18)
Cr5A 0.0358(19) 0.040(2) 0.068(2) 0.0000(18) 0.0188(18) 0.0023(16)
Cr6A 0.043(2) 0.050(2) 0.064(2) -0.0027(19) 0.0222(18) -0.0032(18)
Cr7A 0.045(2) 0.049(2) 0.064(3) -0.0084(19) 0.0159(19) -0.0018(18)
Cr8A 0.065(2) 0.065(2) 0.074(3) -0.015(2) 0.008(2) -0.006(2)
Ni8A 0.065(2) 0.065(2) 0.074(3) -0.015(2) 0.008(2) -0.006(2)
F1A 0.042(7) 0.071(9) 0.070(9) -0.003(7) 0.013(6) -0.010(6)
F2A 0.052(7) 0.047(7) 0.068(9) -0.008(6) 0.007(6) -0.020(6)
F3A 0.030(6) 0.050(7) 0.077(9) 0.010(6) 0.024(6) -0.006(5)
F4A 0.030(6) 0.043(7) 0.068(8) -0.001(6) 0.020(6) 0.008(5)
F5A 0.034(6) 0.052(7) 0.062(8) 0.004(6) 0.018(6) 0.002(6)
F6A 0.042(7) 0.026(6) 0.077(9) -0.004(6) 0.023(6) -0.002(5)
F7A 0.053(8) 0.063(8) 0.060(8) -0.010(7) 0.012(6) -0.002(6)
F8A 0.058(8) 0.050(8) 0.084(10) -0.005(7) 0.012(7) -0.011(6)
O1A 0.082(11) 0.053(10) 0.096(13) -0.007(9) 0.014(11) -0.032(9)
O2A 0.069(11) 0.057(11) 0.101(14) -0.003(9) 0.004(10) -0.028(9)
O3A 0.084(12) 0.054(10) 0.098(13) -0.016(10) 0.022(10) -0.031(9)
O4A 0.069(10) 0.075(12) 0.064(11) 0.002(9) 0.006(9) -0.032(9)
O5A 0.060(10) 0.100(13) 0.080(11) -0.002(10) 0.000(9) -0.035(10)
O6A 0.056(10) 0.067(11) 0.080(11) -0.001(9) 0.016(9) -0.027(8)
O7A 0.035(9) 0.083(12) 0.083(12) 0.010(9) 0.003(8) -0.010(8)
O8A 0.030(8) 0.097(13) 0.083(11) 0.004(10) 0.012(8) -0.009(8)
O9A 0.036(8) 0.066(9) 0.082(11) 0.011(9) 0.021(8) -0.009(8)
O10A 0.045(9) 0.076(11) 0.078(11) 0.002(9) 0.015(8) -0.002(8)
O11A 0.041(8) 0.046(9) 0.072(10) -0.005(8) 0.018(7) -0.004(7)
O12A 0.052(9) 0.064(9) 0.064(10) 0.004(8) 0.018(8) 0.000(8)
O13A 0.046(8) 0.055(10) 0.064(10) -0.006(8) 0.023(8) 0.006(7)
O14A 0.060(9) 0.037(8) 0.071(10) -0.002(7) 0.033(8) 0.006(7)
O15A 0.038(8) 0.090(12) 0.058(10) 0.011(9) 0.006(7) -0.004(8)
O16A 0.041(8) 0.070(10) 0.065(10) 0.008(9) 0.015(7) 0.019(7)
O17A 0.048(9) 0.056(10) 0.075(11) -0.005(8) 0.031(8) -0.002(7)
O18A 0.064(10) 0.035(8) 0.083(11) 0.012(8) 0.038(8) -0.003(8)
O19A 0.030(7) 0.047(9) 0.057(9) 0.006(7) 0.007(6) 0.007(6)
O20A 0.041(8) 0.054(9) 0.062(9) 0.001(8) 0.014(7) 0.012(7)
O21A 0.047(9) 0.050(9) 0.086(11) -0.014(8) 0.025(8) -0.008(7)
O22A 0.030(8) 0.068(10) 0.078(11) -0.021(9) 0.012(7) -0.013(7)
O23A 0.069(10) 0.050(9) 0.055(9) -0.003(8) 0.021(8) 0.006(8)
O24A 0.083(11) 0.052(10) 0.064(10) 0.002(8) 0.021(9) 0.011(8)
O25A 0.045(9) 0.068(11) 0.077(11) -0.018(8) 0.026(8) 0.020(8)
O26A 0.061(10) 0.088(13) 0.068(11) -0.019(9) 0.017(9) -0.004(9)
O27A 0.047(9) 0.045(8) 0.076(11) -0.004(8) 0.015(8) -0.001(7)
O28A 0.058(10) 0.066(10) 0.066(10) -0.004(8) 0.017(8) 0.003(8)
O29A 0.088(13) 0.076(11) 0.095(13) -0.030(11) 0.009(10) -0.032(10)
O30A 0.096(14) 0.080(12) 0.075(13) -0.017(10) 0.006(10) -0.013(10)
O31A 0.069(10) 0.085(12) 0.067(11) -0.006(9) 0.005(9) -0.026(9)
O32A 0.082(11) 0.064(11) 0.069(11) -0.013(8) -0.008(9) -0.021(9)
C1A 0.086(14) 0.069(15) 0.095(17) -0.008(12) -0.004(13) -0.035(13)
C2A 0.098(17) 0.055(15) 0.13(2) -0.009(13) -0.013(14) -0.032(13)
C3A 0.16(3) 0.19(4) 0.22(4) -0.08(3) 0.06(3) -0.13(3)
C4A 0.18(4) 0.11(3) 0.23(4) 0.01(3) -0.13(3) -0.03(2)
C5A 0.11(2) 0.067(18) 0.19(3) -0.034(19) -0.02(2) -0.039(15)
C6A 0.083(13) 0.064(14) 0.082(13) -0.024(12) -0.003(12) -0.026(13)
C7A 0.105(16) 0.064(15) 0.098(14) 0.000(12) 0.006(15) -0.009(13)
C8A 0.132(19) 0.15(3) 0.13(3) 0.01(3) 0.00(2) 0.07(2)
C9A 0.23(4) 0.067(19) 0.21(4) 0.032(19) -0.04(3) -0.05(2)
C10A 0.10(2) 0.12(2) 0.074(16) -0.018(16) 0.011(16) -0.015(18)
C11A 0.049(12) 0.080(14) 0.079(14) 0.002(11) -0.004(11) -0.030(11)
C12A 0.077(15) 0.085(16) 0.092(16) -0.010(13) 0.005(11) -0.046(12)
C13A 0.076(16) 0.11(2) 0.13(3) -0.011(19) 0.022(15) -0.055(14)
C14A 0.13(2) 0.063(18) 0.090(17) 0.009(14) 0.020(15) -0.028(16)
C15A 0.13(3) 0.089(19) 0.12(2) -0.007(17) 0.012(19) -0.067(18)
C16A 0.034(11) 0.106(17) 0.094(14) 0.017(14) 0.017(12) -0.013(11)
C17A 0.052(13) 0.15(2) 0.111(16) 0.04(2) 0.001(13) 0.014(15)
C18A 0.042(14) 0.31(4) 0.19(3) 0.08(4) 0.015(19) 0.02(2)
C19A 0.13(3) 0.35(5) 0.119(19) 0.02(3) -0.007(19) 0.13(4)
C20A 0.20(4) 0.16(2) 0.30(5) 0.06(3) -0.12(4) 0.03(3)
C21A 0.037(10) 0.077(12) 0.081(14) -0.003(13) 0.011(10) 0.003(11)
C22A 0.065(13) 0.095(15) 0.103(17) -0.013(15) 0.033(12) 0.004(13)
C23A 0.046(14) 0.24(4) 0.18(3) -0.07(3) 0.010(17) 0.03(2)
C24A 0.13(3) 0.10(2) 0.15(2) 0.010(19) 0.091(19) 0.01(2)
C25A 0.052(15) 0.084(15) 0.16(3) 0.020(16) 0.054(17) 0.035(13)
C26A 0.041(11) 0.058(11) 0.067(11) -0.007(10) 0.024(9) 0.006(10)
C27A 0.035(10) 0.054(12) 0.069(12) 0.001(10) 0.019(9) 0.003(9)
C28A 0.057(12) 0.076(16) 0.086(18) -0.013(16) 0.005(12) 0.007(12)
C29A 0.070(15) 0.055(14) 0.081(15) -0.007(13) 0.023(13) 0.005(13)
C30A 0.084(18) 0.059(12) 0.073(17) -0.004(12) 0.028(14) 0.017(12)
C31A 0.062(12) 0.042(12) 0.077(13) 0.004(10) 0.031(11) 0.008(10)
C32A 0.066(13) 0.072(16) 0.090(15) -0.021(11) 0.045(12) -0.008(10)
C33A 0.27(4) 0.09(2) 0.086(18) -0.040(15) 0.07(2) -0.07(2)
C34A 0.097(19) 0.12(3) 0.19(3) -0.09(2) 0.02(2) 0.033(18)
C35A 0.088(17) 0.17(3) 0.10(2) -0.05(2) 0.033(18) -0.047(19)
C36A 0.047(11) 0.075(13) 0.056(12) 0.003(10) 0.013(10) 0.013(10)
C37A 0.056(12) 0.084(15) 0.084(16) 0.021(11) 0.012(10) 0.026(12)
C38A 0.059(14) 0.14(3) 0.12(2) 0.04(2) -0.008(14) 0.040(15)
C39A 0.17(3) 0.12(2) 0.15(3) -0.01(2) -0.03(2) 0.10(2)
C40A 0.091(18) 0.15(3) 0.13(2) 0.10(2) 0.032(17) 0.067(19)
C41A 0.049(12) 0.039(10) 0.073(14) 0.006(9) 0.018(10) 0.003(9)
C42A 0.077(14) 0.042(11) 0.088(15) -0.013(11) 0.018(11) -0.030(11)
C43A 0.13(2) 0.081(19) 0.090(17) -0.005(15) 0.006(15) -0.046(19)
C44A 0.084(15) 0.052(15) 0.11(2) 0.031(15) 0.015(14) -0.015(13)
C45A 0.094(18) 0.058(17) 0.14(2) -0.005(17) 0.051(18) -0.027(15)
C46A 0.037(10) 0.043(11) 0.060(11) -0.002(10) 0.014(9) 0.012(9)
C47A 0.030(10) 0.075(14) 0.073(12) 0.007(12) 0.010(9) 0.012(9)
C48A 0.08(2) 0.106(19) 0.11(2) 0.047(18) -0.023(16) -0.044(16)
C49A 0.09(2) 0.11(2) 0.11(2) 0.002(18) -0.010(17) 0.068(17)
C50A 0.064(16) 0.09(2) 0.079(15) 0.023(14) 0.002(12) -0.013(14)
C51A 0.038(10) 0.080(14) 0.091(16) -0.021(13) 0.023(11) -0.010(10)
C52A 0.050(12) 0.12(2) 0.17(2) -0.056(18) 0.045(15) -0.038(12)
C53A 0.053(19) 0.24(3) 0.27(4) -0.03(3) -0.04(2) 0.00(3)
C54A 0.12(3) 0.27(5) 0.23(3) -0.08(3) 0.13(3) -0.09(3)
C55A 0.08(2) 0.15(2) 0.39(5) -0.12(3) 0.11(3) -0.08(2)
C56A 0.077(14) 0.050(13) 0.069(11) 0.010(10) 0.013(11) -0.001(10)
C57A 0.098(18) 0.097(18) 0.058(12) 0.015(12) 0.017(11) 0.030(13)
C58A 0.16(3) 0.16(3) 0.14(3) -0.01(2) -0.05(2) 0.01(2)
C59A 0.13(3) 0.24(4) 0.10(2) 0.08(3) 0.047(19) 0.04(2)
C60A 0.18(3) 0.15(3) 0.055(18) 0.029(17) 0.014(18) 0.09(2)
C61A 0.059(13) 0.079(16) 0.076(13) -0.006(12) 0.020(11) 0.005(11)
C62A 0.081(15) 0.074(14) 0.084(14) -0.019(14) 0.029(11) -0.005(12)
C63A 0.15(3) 0.097(17) 0.13(3) 0.019(19) 0.07(2) 0.059(18)
C64A 0.12(2) 0.11(2) 0.077(16) 0.015(18) 0.024(14) 0.019(18)
C65A 0.13(2) 0.15(2) 0.11(2) -0.04(2) 0.083(18) -0.05(2)
C66A 0.065(13) 0.051(11) 0.075(13) -0.007(10) 0.011(11) 0.014(11)
C67A 0.065(14) 0.064(13) 0.085(14) -0.001(12) 0.010(11) 0.015(11)
C68A 0.12(2) 0.26(4) 0.11(2) 0.00(3) 0.03(2) 0.13(2)
C69A 0.24(4) 0.08(2) 0.18(4) 0.07(2) -0.08(3) -0.05(2)
C70A 0.081(19) 0.11(2) 0.079(15) 0.012(14) 0.005(14) 0.020(16)
C71A 0.098(17) 0.069(13) 0.081(16) -0.032(13) 0.015(12) -0.022(12)
C72A 0.133(19) 0.080(14) 0.079(15) -0.036(14) -0.002(14) -0.008(14)
C73A 0.15(2) 0.050(15) 0.17(3) -0.031(19) 0.02(2) 0.015(16)
C74A 0.15(3) 0.09(2) 0.073(14) -0.052(14) -0.002(15) 0.009(18)
C75A 0.14(2) 0.12(3) 0.12(2) -0.02(2) -0.01(2) 0.029(19)
C76A 0.061(11) 0.093(16) 0.062(14) -0.002(11) 0.004(11) -0.013(12)
C77A 0.074(11) 0.105(17) 0.068(15) 0.002(11) -0.007(12) -0.023(13)
C78A 0.066(12) 0.103(19) 0.078(17) -0.006(13) -0.002(12) -0.010(13)
C79A 0.080(14) 0.085(19) 0.11(2) 0.005(14) -0.018(14) -0.019(14)
N80A 0.090(13) 0.110(18) 0.093(17) 0.014(13) -0.016(14) -0.039(14)
C81A 0.110(17) 0.13(2) 0.10(2) 0.020(16) -0.022(16) -0.040(18)
C82A 0.102(15) 0.13(2) 0.074(18) 0.020(14) -0.014(14) -0.036(16)
C91A 0.054(14) 0.029(12) 0.100(15) 0.004(12) 0.013(13) 0.008(11)
C92A 0.060(14) 0.020(10) 0.084(14) -0.008(10) 0.015(11) -0.015(9)
C93A 0.066(14) 0.062(14) 0.060(12) -0.014(11) 0.013(11) 0.006(11)
N94A 0.079(13) 0.048(11) 0.077(12) -0.023(10) 0.004(10) 0.008(10)
C95A 0.061(14) 0.052(13) 0.071(13) 0.002(11) 0.019(10) -0.011(10)
C96A 0.081(17) 0.059(15) 0.088(15) 0.000(13) 0.007(13) -0.010(13)
C97A 0.12(3) 0.09(2) 0.10(2) 0.008(19) -0.007(19) 0.025(19)
Cr1B 0.072(3) 0.060(2) 0.123(4) 0.029(3) 0.035(3) 0.015(2)
Ni1B 0.072(3) 0.060(2) 0.123(4) 0.029(3) 0.035(3) 0.015(2)
Cr2B 0.049(2) 0.056(3) 0.082(3) 0.003(2) 0.013(2) 0.0058(19)
Cr3B 0.042(2) 0.064(3) 0.077(3) 0.008(2) 0.0197(19) 0.0104(19)
Cr4B 0.0361(19) 0.052(2) 0.065(2) 0.002(2) 0.0139(18) 0.0034(17)
Cr5B 0.0326(19) 0.050(2) 0.075(3) 0.011(2) 0.0128(18) 0.0043(17)
Cr6B 0.036(2) 0.065(3) 0.092(3) 0.017(2) 0.025(2) 0.0085(19)
Cr7B 0.047(2) 0.078(3) 0.098(3) 0.020(3) 0.029(2) 0.001(2)
Cr8B 0.055(2) 0.080(3) 0.094(3) 0.020(2) 0.023(2) -0.005(2)
Ni8B 0.055(2) 0.080(3) 0.094(3) 0.020(2) 0.023(2) -0.005(2)
F1B 0.046(7) 0.044(7) 0.089(10) 0.009(7) 0.024(7) 0.011(6)
F2B 0.052(8) 0.053(8) 0.086(10) 0.012(7) 0.030(7) 0.005(6)
F3B 0.041(6) 0.033(6) 0.061(8) 0.009(6) 0.011(6) 0.015(5)
F4B 0.036(6) 0.043(7) 0.063(8) -0.001(6) 0.015(6) -0.005(5)
F5B 0.030(6) 0.052(7) 0.070(8) 0.009(6) 0.016(6) 0.007(5)
F6B 0.049(8) 0.063(9) 0.079(9) 0.027(7) 0.018(7) 0.002(7)
F7B 0.041(7) 0.056(8) 0.084(9) 0.010(7) 0.015(7) -0.008(6)
F8B 0.063(9) 0.064(9) 0.090(10) 0.015(8) 0.026(8) 0.001(7)
O1B 0.083(14) 0.114(16) 0.150(18) 0.040(15) 0.028(12) 0.035(12)
O2B 0.068(11) 0.041(10) 0.127(15) 0.007(10) 0.013(10) 0.007(8)
O3B 0.090(13) 0.041(10) 0.152(16) 0.026(12) 0.040(13) 0.018(9)
O4B 0.061(10) 0.073(12) 0.084(12) -0.001(10) 0.002(9) -0.008(8)
O5B 0.068(11) 0.059(11) 0.100(13) 0.018(9) 0.035(10) 0.021(9)
O6B 0.079(11) 0.060(10) 0.088(12) 0.000(9) 0.036(10) 0.018(9)
O7B 0.073(11) 0.073(12) 0.088(12) 0.018(9) 0.027(10) -0.006(9)
O8B 0.044(9) 0.071(11) 0.088(11) 0.011(9) 0.017(8) -0.009(8)
O9B 0.057(10) 0.066(10) 0.101(13) 0.021(10) 0.030(9) 0.009(9)
O10B 0.025(7) 0.071(10) 0.065(10) 0.008(8) 0.012(7) 0.006(7)
O11B 0.044(9) 0.057(9) 0.075(10) -0.006(8) 0.013(8) 0.013(8)
O12B 0.033(8) 0.056(9) 0.072(10) -0.006(8) 0.016(7) 0.006(7)
O13B 0.036(8) 0.053(9) 0.069(10) 0.014(8) 0.002(7) 0.008(7)
O14B 0.033(8) 0.103(13) 0.081(12) 0.023(10) 0.007(8) 0.013(9)
O15B 0.034(8) 0.040(8) 0.077(10) 0.002(8) 0.015(7) 0.004(7)
O16B 0.030(7) 0.053(10) 0.106(12) -0.003(9) 0.020(8) -0.005(7)
O17B 0.047(9) 0.045(9) 0.101(13) 0.018(9) 0.023(8) 0.016(7)
O18B 0.070(11) 0.066(11) 0.132(16) 0.027(11) 0.053(11) 0.027(9)
O19B 0.057(9) 0.061(11) 0.084(12) 0.014(9) 0.008(8) 0.006(8)
O20B 0.047(9) 0.073(11) 0.092(11) 0.022(10) 0.022(9) 0.012(8)
O21B 0.043(9) 0.093(13) 0.159(17) 0.069(13) 0.045(11) 0.047(9)
O22B 0.043(10) 0.116(15) 0.169(18) 0.069(14) 0.058(11) 0.030(10)
O23B 0.091(12) 0.084(12) 0.074(11) 0.005(9) 0.046(10) -0.012(10)
O24B 0.080(12) 0.097(13) 0.076(12) 0.024(10) 0.040(10) 0.009(10)
O25B 0.058(11) 0.111(16) 0.120(15) 0.036(12) 0.038(11) 0.007(10)
O26B 0.053(10) 0.128(16) 0.085(12) 0.039(11) 0.026(9) -0.001(10)
O27B 0.060(10) 0.068(11) 0.107(14) 0.016(10) 0.006(10) -0.021(9)
O28B 0.056(11) 0.089(13) 0.117(15) 0.038(11) 0.015(9) -0.019(9)
O29B 0.106(14) 0.053(11) 0.119(15) 0.036(11) 0.018(12) -0.021(10)
O30B 0.158(19) 0.051(12) 0.147(18) 0.035(12) 0.065(15) 0.016(12)
O31B 0.054(9) 0.086(12) 0.082(12) 0.008(10) 0.017(9) -0.016(9)
O32B 0.052(10) 0.087(13) 0.105(14) 0.012(10) 0.012(9) 0.012(9)
C1B 0.071(14) 0.075(15) 0.123(18) -0.002(13) 0.012(13) 0.012(13)
C2B 0.110(19) 0.090(18) 0.17(2) 0.014(17) 0.003(17) 0.060(16)
C3B 0.22(4) 0.27(4) 0.24(3) -0.08(4) -0.09(3) 0.14(4)
C4B 0.08(2) 0.089(19) 0.50(6) 0.04(3) 0.04(3) 0.072(18)
C5B 0.13(3) 0.19(4) 0.27(4) 0.11(3) 0.05(3) 0.12(3)
C6B 0.064(13) 0.045(12) 0.136(17) 0.017(14) 0.001(14) -0.004(11)
C7B 0.111(17) 0.063(15) 0.19(2) -0.017(18) -0.01(2) -0.008(14)
C8B 0.19(3) 0.15(3) 0.16(2) -0.02(2) -0.04(3) -0.10(3)
C9B 0.18(3) 0.053(15) 0.27(4) -0.01(2) -0.06(4) 0.00(2)
C10B 0.089(17) 0.10(3) 0.37(5) -0.07(3) 0.01(3) -0.050(18)
C11B 0.066(14) 0.065(13) 0.085(14) -0.002(11) 0.021(12) 0.019(12)
C12B 0.088(16) 0.067(14) 0.089(15) 0.007(12) 0.028(11) 0.043(12)
C13B 0.13(2) 0.071(19) 0.089(17) -0.013(14) 0.021(15) 0.042(16)
C14B 0.10(2) 0.089(19) 0.14(3) 0.019(17) 0.028(19) 0.068(17)
C15B 0.081(18) 0.14(3) 0.11(2) 0.00(2) 0.042(16) 0.032(17)
C16B 0.037(10) 0.067(13) 0.077(13) -0.006(11) 0.018(10) -0.006(10)
C17B 0.047(12) 0.094(15) 0.095(14) -0.013(15) 0.022(11) -0.018(11)
C18B 0.15(3) 0.20(4) 0.089(15) -0.03(2) 0.011(19) -0.11(3)
C19B 0.22(4) 0.094(18) 0.16(3) -0.01(2) -0.05(3) -0.08(2)
C20B 0.043(14) 0.28(4) 0.22(4) -0.09(4) -0.017(19) 0.02(2)
C21B 0.037(10) 0.072(12) 0.073(13) 0.003(12) 0.019(10) 0.002(10)
C22B 0.034(10) 0.092(14) 0.085(15) -0.001(13) 0.026(10) -0.007(11)
C23B 0.063(16) 0.11(2) 0.097(16) 0.006(15) 0.049(13) 0.004(16)
C24B 0.036(12) 0.10(2) 0.15(2) -0.002(19) 0.009(13) -0.010(14)
C25B 0.070(17) 0.093(14) 0.12(2) 0.013(15) 0.045(17) -0.020(14)
C26B 0.045(11) 0.076(12) 0.060(11) 0.004(10) 0.027(9) 0.009(11)
C27B 0.055(12) 0.081(14) 0.067(12) -0.004(11) 0.013(10) -0.001(12)
C28B 0.065(15) 0.095(18) 0.057(13) -0.008(14) 0.011(12) 0.000(14)
C29B 0.039(12) 0.11(2) 0.10(2) -0.032(18) 0.006(12) 0.004(13)
C30B 0.09(2) 0.093(15) 0.077(19) -0.018(14) 0.015(16) -0.002(14)
C31B 0.042(11) 0.078(14) 0.083(14) 0.027(12) 0.008(11) -0.006(10)
C32B 0.078(15) 0.094(18) 0.107(18) 0.060(13) 0.012(14) -0.004(12)
C33B 0.12(2) 0.24(4) 0.18(3) 0.16(3) 0.08(2) 0.07(2)
C34B 0.22(3) 0.13(3) 0.27(4) 0.12(3) -0.07(4) -0.11(3)
C35B 0.30(5) 0.11(3) 0.15(2) 0.067(19) 0.12(3) 0.02(3)
C36B 0.036(10) 0.056(12) 0.089(14) 0.000(10) 0.029(10) -0.008(9)
C37B 0.040(11) 0.067(14) 0.099(17) -0.011(10) 0.022(10) -0.014(10)
C38B 0.059(16) 0.10(2) 0.13(2) -0.049(18) 0.028(15) -0.005(14)
C39B 0.09(2) 0.062(17) 0.14(2) 0.008(15) 0.025(17) -0.011(14)
C40B 0.054(14) 0.09(2) 0.11(2) -0.007(15) 0.008(13) 0.000(13)
C41B 0.034(11) 0.053(11) 0.092(16) -0.004(10) -0.003(10) 0.005(9)
C42B 0.049(12) 0.057(12) 0.105(17) -0.013(11) -0.006(11) 0.006(11)
C43B 0.13(2) 0.10(2) 0.11(2) -0.036(18) -0.027(19) -0.02(2)
C44B 0.16(3) 0.030(13) 0.112(18) -0.012(13) -0.028(17) 0.016(16)
C45B 0.091(18) 0.055(18) 0.27(4) -0.02(2) 0.08(2) 0.030(15)
C46B 0.035(10) 0.056(13) 0.086(13) -0.006(12) 0.013(10) 0.022(9)
C47B 0.051(13) 0.071(14) 0.100(14) -0.028(14) -0.005(11) 0.018(10)
C48B 0.07(2) 0.20(4) 0.098(17) -0.03(2) -0.004(14) 0.02(2)
C49B 0.09(2) 0.12(2) 0.11(2) -0.03(2) -0.020(16) 0.053(18)
C50B 0.066(19) 0.098(17) 0.19(3) -0.06(2) 0.002(19) -0.015(15)
C51B 0.049(12) 0.129(18) 0.18(2) 0.071(17) 0.055(13) 0.037(12)
C52B 0.053(13) 0.14(2) 0.23(3) 0.08(2) 0.057(17) 0.043(13)
C53B 0.07(2) 0.26(4) 0.17(3) 0.06(3) 0.02(2) 0.01(2)
C54B 0.063(19) 0.12(3) 0.23(3) 0.01(2) 0.07(2) 0.023(19)
C55B 0.05(2) 0.20(3) 0.42(5) 0.19(3) 0.07(3) 0.06(2)
C56B 0.070(14) 0.089(15) 0.077(13) 0.009(12) 0.038(12) 0.006(13)
C57B 0.108(19) 0.100(17) 0.092(14) 0.004(14) 0.022(14) 0.004(16)
C58B 0.22(3) 0.16(3) 0.21(4) -0.06(3) -0.11(3) 0.07(3)
C59B 0.21(4) 0.102(19) 0.13(3) -0.014(19) 0.00(3) -0.03(2)
C60B 0.27(4) 0.18(4) 0.18(3) -0.07(3) 0.15(3) -0.03(3)
C61B 0.068(14) 0.102(18) 0.099(16) 0.014(14) 0.032(13) -0.009(13)
C62B 0.105(19) 0.19(3) 0.15(2) 0.05(2) 0.079(17) 0.00(2)
C63B 0.11(2) 0.43(5) 0.20(4) 0.16(4) 0.10(2) 0.07(3)
C64B 0.14(3) 0.38(5) 0.12(2) 0.01(3) 0.08(2) 0.03(4)
C65B 0.31(5) 0.23(3) 0.35(5) 0.05(3) 0.24(4) -0.08(3)
C66B 0.068(13) 0.079(13) 0.111(17) 0.019(13) 0.007(12) -0.026(13)
C67B 0.066(14) 0.070(13) 0.140(18) 0.004(16) 0.001(14) -0.017(13)
C68B 0.071(19) 0.10(2) 0.140(18) -0.021(18) 0.010(16) -0.043(18)
C69B 0.18(3) 0.074(15) 0.19(3) -0.01(2) 0.03(3) -0.016(19)
C70B 0.067(16) 0.15(3) 0.18(3) -0.04(3) 0.034(19) -0.054(17)
C71B 0.14(2) 0.044(12) 0.126(19) 0.034(13) 0.040(16) -0.013(13)
C72B 0.22(3) 0.060(14) 0.14(2) 0.041(14) 0.04(2) -0.027(18)
C73B 0.43(6) 0.09(2) 0.18(3) -0.02(2) 0.06(3) -0.16(3)
C74B 0.33(4) 0.08(3) 0.25(4) 0.09(3) -0.10(4) -0.06(3)
C75B 0.31(4) 0.15(4) 0.33(5) 0.09(3) 0.17(4) -0.07(4)
C76B 0.059(12) 0.095(15) 0.077(15) 0.022(12) 0.017(12) 0.005(11)
C77B 0.048(11) 0.111(16) 0.074(15) 0.003(12) 0.007(11) 0.007(11)
C78B 0.059(14) 0.122(19) 0.082(17) -0.003(14) 0.013(13) 0.009(12)
C79B 0.061(13) 0.127(18) 0.084(17) -0.008(15) 0.021(14) 0.010(14)
N80B 0.056(12) 0.124(17) 0.115(17) -0.007(14) 0.019(13) 0.008(12)
C81B 0.036(13) 0.11(2) 0.11(2) -0.010(16) -0.003(13) 0.013(11)
C82B 0.045(11) 0.119(19) 0.085(17) 0.003(15) 0.003(12) 0.005(12)
C91B 0.10(2) 0.062(18) 0.16(3) -0.002(18) 0.03(2) -0.027(16)
C92B 0.096(19) 0.060(15) 0.113(17) 0.005(15) 0.039(15) -0.031(14)
C93B 0.059(14) 0.051(13) 0.108(16) 0.019(13) 0.024(13) 0.004(11)
N94B 0.062(12) 0.040(10) 0.098(13) 0.018(10) 0.019(10) 0.012(9)
C95B 0.072(15) 0.048(13) 0.090(14) 0.012(12) 0.028(12) 0.007(11)
C96B 0.11(2) 0.075(17) 0.117(18) 0.011(16) 0.008(17) -0.036(16)
C97B 0.12(3) 0.10(2) 0.11(2) -0.004(19) 0.006(19) -0.02(2)
Re1C 0.0976(11) 0.1167(12) 0.1145(12) -0.0070(10) -0.0119(9) 0.0105(10)
Cl1C 0.166(12) 0.167(13) 0.262(17) 0.023(12) -0.062(12) -0.039(10)
C1C 0.10(3) 0.13(3) 0.36(6) -0.10(4) 0.01(4) -0.06(3)
O1C 0.16(3) 0.12(2) 0.33(4) -0.09(3) -0.08(3) -0.03(2)
C2C 0.024(8) 0.033(8) 0.067(9) 0.021(8) 0.005(7) -0.013(7)
O2C 0.092(14) 0.119(17) 0.077(12) 0.016(13) -0.022(11) 0.015(13)
C3C 0.15(3) 0.15(3) 0.11(3) 0.04(2) -0.01(2) 0.06(3)
O3C 0.18(3) 0.14(2) 0.13(2) -0.003(18) -0.010(18) 0.07(2)

loop_
_atom_type_symbol
_atom_type_description
_atom_type_scat_dispersion_real
_atom_type_scat_dispersion_imag
_atom_type_scat_source
C C 0.0033 0.0016 'International Tables Vol C Tables 4.2.6.8 and 6.1.1.4'
H H 0 0 'International Tables Vol C Tables 4.2.6.8 and 6.1.1.4'
N N 0.0061 0.0033 'International Tables Vol C Tables 4.2.6.8 and 6.1.1.4'
O O 0.0106 0.006 'International Tables Vol C Tables 4.2.6.8 and 6.1.1.4'
F F 0.0171 0.0103 'International Tables Vol C Tables 4.2.6.8 and 6.1.1.4'
Cr Cr 0.3209 0.6236 'International Tables Vol C Tables 4.2.6.8 and 6.1.1.4'
Ni Ni 0.3393 1.1124 'International Tables Vol C Tables 4.2.6.8 and 6.1.1.4'
Re Re -1.0185 7.231 'International Tables Vol C Tables 4.2.6.8 and 6.1.1.4'
Cl Cl 0.1484 0.1585 'International Tables Vol C Tables 4.2.6.8 and 6.1.1.4'

loop_
_geom_angle_atom_site_label_1
_geom_angle_atom_site_label_2
_geom_angle_atom_site_label_3
_geom_angle
O3A Cr1A F8A 90.6(6)
O3A Cr1A O1A 93.5(7)
F8A Cr1A O1A 175.3(7)
O3A Cr1A O30A 93.6(8)
F8A Cr1A O30A 91.6(7)
O1A Cr1A O30A 90.4(8)
O3A Cr1A F1A 90.3(7)
F8A Cr1A F1A 84.8(5)
O1A Cr1A F1A 92.9(7)
O30A Cr1A F1A 174.7(7)
O3A Cr1A O32A 173.1(8)
F8A Cr1A O32A 90.5(6)
O1A Cr1A O32A 85.1(7)
O30A Cr1A O32A 93.2(8)
F1A Cr1A O32A 83.0(6)
F1A Cr2A O2A 91.3(7)
F1A Cr2A F2A 88.6(5)
O2A Cr2A F2A 176.6(7)
F1A Cr2A O4A 92.7(6)
O2A Cr2A O4A 93.9(8)
F2A Cr2A O4A 89.5(6)
F1A Cr2A O5A 178.0(8)
O2A Cr2A O5A 88.6(8)
F2A Cr2A O5A 91.6(7)
O4A Cr2A O5A 85.3(8)
F1A Cr2A O7A 89.8(6)
O2A Cr2A O7A 88.5(8)
F2A Cr2A O7A 88.1(6)
O4A Cr2A O7A 176.5(8)
O5A Cr2A O7A 92.2(8)
F2A Cr3A F3A 87.8(5)
F2A Cr3A O6A 91.1(6)
F3A Cr3A O6A 178.6(6)
F2A Cr3A O8A 92.9(7)
F3A Cr3A O8A 89.6(6)
O6A Cr3A O8A 91.3(7)
F2A Cr3A O11A 90.3(6)
F3A Cr3A O11A 90.9(6)
O6A Cr3A O11A 88.3(7)
O8A Cr3A O11A 176.8(7)
F2A Cr3A O9A 179.0(6)
F3A Cr3A O9A 92.3(6)
O6A Cr3A O9A 88.7(7)
O8A Cr3A O9A 86.1(7)
O11A Cr3A O9A 90.7(6)
F4A Cr4A O15A 90.3(6)
F4A Cr4A O12A 89.0(6)
O15A Cr4A O12A 178.3(7)
F4A Cr4A O10A 179.2(7)
O15A Cr4A O10A 89.6(7)
O12A Cr4A O10A 91.1(7)
F4A Cr4A F3A 89.5(5)
O15A Cr4A F3A 89.8(6)
O12A Cr4A F3A 91.7(6)
O10A Cr4A F3A 89.7(6)
F4A Cr4A O13A 92.3(5)
O15A Cr4A O13A 91.4(7)
O12A Cr4A O13A 87.2(7)
O10A Cr4A O13A 88.6(7)
F3A Cr4A O13A 177.9(6)
F5A Cr5A F4A 88.6(5)
F5A Cr5A O19A 91.8(5)
F4A Cr5A O19A 90.9(5)
F5A Cr5A O16A 88.8(6)
F4A Cr5A O16A 91.6(6)
O19A Cr5A O16A 177.5(7)
F5A Cr5A O14A 179.6(6)
F4A Cr5A O14A 91.1(5)
O19A Cr5A O14A 88.4(6)
O16A Cr5A O14A 91.0(6)
F5A Cr5A O17A 92.0(6)
F4A Cr5A O17A 178.2(6)
O19A Cr5A O17A 90.9(6)
O16A Cr5A O17A 86.7(7)
O14A Cr5A O17A 88.3(6)
F6A Cr6A O18A 178.4(7)
F6A Cr6A O23A 89.9(6)
O18A Cr6A O23A 88.5(7)
F6A Cr6A F5A 88.9(5)
O18A Cr6A F5A 91.3(6)
O23A Cr6A F5A 88.3(6)
F6A Cr6A O21A 93.5(6)
O18A Cr6A O21A 86.3(6)
O23A Cr6A O21A 92.7(7)
F5A Cr6A O21A 177.4(6)
F6A Cr6A O20A 90.4(6)
O18A Cr6A O20A 91.2(7)
O23A Cr6A O20A 179.7(7)
F5A Cr6A O20A 91.7(6)
O21A Cr6A O20A 87.4(6)
F7A Cr7A O25A 94.2(6)
F7A Cr7A O27A 91.4(6)
O25A Cr7A O27A 93.6(7)
F7A Cr7A F6A 87.9(5)
O25A Cr7A F6A 175.9(6)
O27A Cr7A F6A 89.9(6)
F7A Cr7A O22A 178.4(6)
O25A Cr7A O22A 87.4(7)
O27A Cr7A O22A 88.7(7)
F6A Cr7A O22A 90.6(6)
F7A Cr7A O24A 88.9(6)
O25A Cr7A O24A 86.9(7)
O27A Cr7A O24A 179.4(7)
F6A Cr7A O24A 89.6(6)
O22A Cr7A O24A 90.9(7)
O31A Cr8A F8A 92.2(7)
O31A Cr8A O26A 89.4(7)
F8A Cr8A O26A 175.1(7)
O31A Cr8A F7A 88.1(6)
F8A Cr8A F7A 85.8(5)
O26A Cr8A F7A 89.6(6)
O31A Cr8A O29A 91.1(8)
F8A Cr8A O29A 96.3(7)
O26A Cr8A O29A 88.4(8)
F7A Cr8A O29A 177.8(7)
O31A Cr8A O28A 178.6(7)
F8A Cr8A O28A 86.3(6)
O26A Cr8A O28A 92.0(7)
F7A Cr8A O28A 91.7(6)
O29A Cr8A O28A 89.2(8)
Cr2A F1A Cr1A 120.0(7)
Cr3A F2A Cr2A 123.9(6)
Cr3A F3A Cr4A 123.1(6)
Cr4A F4A Cr5A 124.6(6)
Cr5A F5A Cr6A 122.9(6)
Cr6A F6A Cr7A 123.4(6)
Cr7A F7A Cr8A 120.7(6)
Cr8A F8A Cr1A 120.7(7)
C1A O1A Cr1A 132(2)
C1A O2A Cr2A 129.8(19)
C6A O3A Cr1A 130(2)
C6A O4A Cr2A 133.4(19)
C11A O5A Cr2A 135.2(16)
C11A O6A Cr3A 131.0(18)
C16A O7A Cr2A 129.0(19)
C16A O8A Cr3A 133.7(18)
C21A O9A Cr3A 131.8(16)
C21A O10A Cr4A 128.8(17)
C26A O11A Cr3A 127.1(15)
C26A O12A Cr4A 136.2(16)
C31A O13A Cr4A 136.2(14)
C31A O14A Cr5A 129.7(16)
C36A O15A Cr4A 128.9(15)
C36A O16A Cr5A 134.1(16)
C41A O17A Cr5A 133.2(16)
C41A O18A Cr6A 130.5(14)
C46A O19A Cr5A 130.5(14)
C46A O20A Cr6A 137.6(14)
C51A O21A Cr6A 131.1(16)
C51A O22A Cr7A 130.5(16)
C56A O23A Cr6A 131.4(16)
C56A O24A Cr7A 135.9(16)
C61A O25A Cr7A 131.8(16)
C61A O26A Cr8A 126.8(18)
C66A O27A Cr7A 127.4(16)
C66A O28A Cr8A 131.7(16)
C71A O29A Cr8A 131.3(19)
C71A O30A Cr1A 127(2)
C76A O31A Cr8A 129.1(18)
C76A O32A Cr1A 131.9(16)
O1A C1A O2A 129(3)
O1A C1A C2A 120(3)
O2A C1A C2A 110(3)
C3A C2A C5A 111.4(18)
C3A C2A C4A 108.7(19)
C5A C2A C4A 109.9(18)
C3A C2A C1A 111(2)
C5A C2A C1A 107(2)
C4A C2A C1A 108(2)
C2A C3A H3A1 109.5
C2A C3A H3A2 109.5
H3A1 C3A H3A2 109.5
C2A C3A H3A3 109.5
H3A1 C3A H3A3 109.5
H3A2 C3A H3A3 109.5
C2A C4A H4A1 109.5
C2A C4A H4A2 109.5
H4A1 C4A H4A2 109.5
C2A C4A H4A3 109.5
H4A1 C4A H4A3 109.5
H4A2 C4A H4A3 109.5
C2A C5A H5A1 109.5
C2A C5A H5A2 109.5
H5A1 C5A H5A2 109.5
C2A C5A H5A3 109.5
H5A1 C5A H5A3 109.5
H5A2 C5A H5A3 109.5
O3A C6A O4A 127(3)
O3A C6A C7A 120(3)
O4A C6A C7A 113(3)
C8A C7A C9A 110.0(19)
C8A C7A C10A 110.6(18)
C9A C7A C10A 110.6(18)
C8A C7A C6A 111(2)
C9A C7A C6A 108(2)
C10A C7A C6A 107(2)
C7A C8A H8A1 109.5
C7A C8A H8A2 109.5
H8A1 C8A H8A2 109.5
C7A C8A H8A3 109.5
H8A1 C8A H8A3 109.5
H8A2 C8A H8A3 109.5
C7A C9A H9A1 109.5
C7A C9A H9A2 109.5
H9A1 C9A H9A2 109.5
C7A C9A H9A3 109.5
H9A1 C9A H9A3 109.5
H9A2 C9A H9A3 109.5
C7A C10A H10A 109.5
C7A C10A H10B 109.5
H10A C10A H10B 109.5
C7A C10A H10C 109.5
H10A C10A H10C 109.5
H10B C10A H10C 109.5
O6A C11A O5A 124(2)
O6A C11A C12A 119(2)
O5A C11A C12A 116(2)
C13A C12A C14A 111.0(18)
C13A C12A C15A 111.4(17)
C14A C12A C15A 110.5(17)
C13A C12A C11A 104(2)
C14A C12A C11A 106.7(18)
C15A C12A C11A 113(2)
C12A C13A H13A 109.5
C12A C13A H13B 109.5
H13A C13A H13B 109.5
C12A C13A H13C 109.5
H13A C13A H13C 109.5
H13B C13A H13C 109.5
C12A C14A H14A 109.5
C12A C14A H14B 109.5
H14A C14A H14B 109.5
C12A C14A H14C 109.5
H14A C14A H14C 109.5
H14B C14A H14C 109.5
C12A C15A H15A 109.5
C12A C15A H15B 109.5
H15A C15A H15B 109.5
C12A C15A H15C 109.5
H15A C15A H15C 109.5
H15B C15A H15C 109.5
O8A C16A O7A 126(3)
O8A C16A C17A 117(3)
O7A C16A C17A 116(3)
C18A C17A C19A 108.9(19)
C18A C17A C20A 109.2(19)
C19A C17A C20A 111(2)
C18A C17A C16A 107(2)
C19A C17A C16A 112(3)
C20A C17A C16A 108(3)
C17A C18A H18A 109.5
C17A C18A H18B 109.5
H18A C18A H18B 109.5
C17A C18A H18C 109.5
H18A C18A H18C 109.5
H18B C18A H18C 109.5
C17A C19A H19A 109.5
C17A C19A H19B 109.5
H19A C19A H19B 109.5
C17A C19A H19C 109.5
H19A C19A H19C 109.5
H19B C19A H19C 109.5
C17A C20A H20A 109.5
C17A C20A H20B 109.5
H20A C20A H20B 109.5
C17A C20A H20C 109.5
H20A C20A H20C 109.5
H20B C20A H20C 109.5
O10A C21A O9A 128(2)
O10A C21A C22A 117(2)
O9A C21A C22A 115(2)
C23A C22A C25A 111.1(18)
C23A C22A C24A 109.7(18)
C25A C22A C24A 109.4(17)
C23A C22A C21A 108(2)
C25A C22A C21A 111(2)
C24A C22A C21A 107(2)
C22A C23A H23A 109.5
C22A C23A H23B 109.5
H23A C23A H23B 109.5
C22A C23A H23C 109.5
H23A C23A H23C 109.5
H23B C23A H23C 109.5
C22A C24A H24A 109.5
C22A C24A H24B 109.5
H24A C24A H24B 109.5
C22A C24A H24C 109.5
H24A C24A H24C 109.5
H24B C24A H24C 109.5
C22A C25A H25A 109.5
C22A C25A H25B 109.5
H25A C25A H25B 109.5
C22A C25A H25C 109.5
H25A C25A H25C 109.5
H25B C25A H25C 109.5
O11A C26A O12A 126(2)
O11A C26A C27A 119(2)
O12A C26A C27A 115(2)
C28A C27A C30A 110.2(15)
C28A C27A C26A 110.2(17)
C30A C27A C26A 109.8(18)
C28A C27A C29A 109.4(15)
C30A C27A C29A 110.4(15)
C26A C27A C29A 106.8(16)
C27A C28A H28A 109.5
C27A C28A H28B 109.5
H28A C28A H28B 109.5
C27A C28A H28C 109.5
H28A C28A H28C 109.5
H28B C28A H28C 109.5
C27A C29A H29A 109.5
C27A C29A H29B 109.5
H29A C29A H29B 109.5
C27A C29A H29C 109.5
H29A C29A H29C 109.5
H29B C29A H29C 109.5
C27A C30A H30A 109.5
C27A C30A H30B 109.5
H30A C30A H30B 109.5
C27A C30A H30C 109.5
H30A C30A H30C 109.5
H30B C30A H30C 109.5
O13A C31A O14A 123(2)
O13A C31A C32A 119(2)
O14A C31A C32A 118(2)
C31A C32A C33A 109(2)
C31A C32A C35A 114(2)
C33A C32A C35A 109.7(17)
C31A C32A C34A 108(2)
C33A C32A C34A 107.9(17)
C35A C32A C34A 107.6(17)
C32A C33A H33A 109.5
C32A C33A H33B 109.5
H33A C33A H33B 109.5
C32A C33A H33C 109.5
H33A C33A H33C 109.5
H33B C33A H33C 109.5
C32A C34A H34A 109.5
C32A C34A H34B 109.5
H34A C34A H34B 109.5
C32A C34A H34C 109.5
H34A C34A H34C 109.5
H34B C34A H34C 109.5
C32A C35A H35A 109.5
C32A C35A H35B 109.5
H35A C35A H35B 109.5
C32A C35A H35C 109.5
H35A C35A H35C 109.5
H35B C35A H35C 109.5
O15A C36A O16A 126(2)
O15A C36A C37A 119(2)
O16A C36A C37A 115(2)
C38A C37A C39A 108.2(17)
C38A C37A C40A 110.8(17)
C39A C37A C40A 111.0(18)
C38A C37A C36A 110.6(19)
C39A C37A C36A 107.8(19)
C40A C37A C36A 108.4(17)
C37A C38A H38A 109.5
C37A C38A H38B 109.5
H38A C38A H38B 109.5
C37A C38A H38C 109.5
H38A C38A H38C 109.5
H38B C38A H38C 109.5
C37A C39A H39A 109.5
C37A C39A H39B 109.5
H39A C39A H39B 109.5
C37A C39A H39C 109.5
H39A C39A H39C 109.5
H39B C39A H39C 109.5
C37A C40A H40A 109.5
C37A C40A H40B 109.5
H40A C40A H40B 109.5
C37A C40A H40C 109.5
H40A C40A H40C 109.5
H40B C40A H40C 109.5
O17A C41A O18A 129(2)
O17A C41A C42A 115(2)
O18A C41A C42A 117(2)
C43A C42A C45A 113.3(16)
C43A C42A C44A 107.6(16)
C45A C42A C44A 110.9(16)
C43A C42A C41A 110.2(19)
C45A C42A C41A 110.3(18)
C44A C42A C41A 104.2(16)
C42A C43A H43A 109.5
C42A C43A H43B 109.5
H43A C43A H43B 109.5
C42A C43A H43C 109.5
H43A C43A H43C 109.5
H43B C43A H43C 109.5
C42A C44A H44A 109.5
C42A C44A H44B 109.5
H44A C44A H44B 109.5
C42A C44A H44C 109.5
H44A C44A H44C 109.5
H44B C44A H44C 109.5
C42A C45A H45A 109.5
C42A C45A H45B 109.5
H45A C45A H45B 109.5
C42A C45A H45C 109.5
H45A C45A H45C 109.5
H45B C45A H45C 109.5
O20A C46A O19A 124(2)
O20A C46A C47A 119.1(18)
O19A C46A C47A 116.8(19)
C48A C47A C49A 110.9(16)
C48A C47A C50A 110.1(16)
C49A C47A C50A 109.4(16)
C48A C47A C46A 104.9(17)
C49A C47A C46A 108.9(17)
C50A C47A C46A 112.6(17)
C47A C48A H48A 109.5
C47A C48A H48B 109.5
H48A C48A H48B 109.5
C47A C48A H48C 109.5
H48A C48A H48C 109.5
H48B C48A H48C 109.5
C47A C49A H49A 109.5
C47A C49A H49B 109.5
H49A C49A H49B 109.5
C47A C49A H49C 109.5
H49A C49A H49C 109.5
H49B C49A H49C 109.5
C47A C50A H50A 109.5
C47A C50A H50B 109.5
H50A C50A H50B 109.5
C47A C50A H50C 109.5
H50A C50A H50C 109.5
H50B C50A H50C 109.5
O22A C51A O21A 128(2)
O22A C51A C52A 117(2)
O21A C51A C52A 115(2)
C53A C52A C55A 111.9(19)
C53A C52A C54A 106.9(18)
C55A C52A C54A 112.6(19)
C53A C52A C51A 109(2)
C55A C52A C51A 110(2)
C54A C52A C51A 106(2)
C52A C53A H53A 109.5
C52A C53A H53B 109.5
H53A C53A H53B 109.5
C52A C53A H53C 109.5
H53A C53A H53C 109.5
H53B C53A H53C 109.5
C52A C54A H54A 109.5
C52A C54A H54B 109.5
H54A C54A H54B 109.5
C52A C54A H54C 109.5
H54A C54A H54C 109.5
H54B C54A H54C 109.5
C52A C55A H55A 109.5
C52A C55A H55B 109.5
H55A C55A H55B 109.5
C52A C55A H55C 109.5
H55A C55A H55C 109.5
H55B C55A H55C 109.5
O23A C56A O24A 123(2)
O23A C56A C57A 123(2)
O24A C56A C57A 114(2)
C56A C57A C58A 113(2)
C56A C57A C60A 110(2)
C58A C57A C60A 108.6(18)
C56A C57A C59A 109(2)
C58A C57A C59A 105.8(18)
C60A C57A C59A 109.9(18)
C57A C58A H58A 109.5
C57A C58A H58B 109.5
H58A C58A H58B 109.5
C57A C58A H58C 109.5
H58A C58A H58C 109.5
H58B C58A H58C 109.5
C57A C59A H59A 109.5
C57A C59A H59B 109.5
H59A C59A H59B 109.5
C57A C59A H59C 109.5
H59A C59A H59C 109.5
H59B C59A H59C 109.5
C57A C60A H60A 109.5
C57A C60A H60B 109.5
H60A C60A H60B 109.5
C57A C60A H60C 109.5
H60A C60A H60C 109.5
H60B C60A H60C 109.5
O26A C61A O25A 129(3)
O26A C61A C62A 118(2)
O25A C61A C62A 113(2)
C63A C62A C65A 111.8(18)
C63A C62A C64A 108.7(17)
C65A C62A C64A 111.0(18)
C63A C62A C61A 104(2)
C65A C62A C61A 114(2)
C64A C62A C61A 107(2)
C62A C63A H63A 109.5
C62A C63A H63B 109.5
H63A C63A H63B 109.5
C62A C63A H63C 109.5
H63A C63A H63C 109.5
H63B C63A H63C 109.5
C62A C64A H64A 109.5
C62A C64A H64B 109.5
H64A C64A H64B 109.5
C62A C64A H64C 109.5
H64A C64A H64C 109.5
H64B C64A H64C 109.5
C62A C65A H65A 109.5
C62A C65A H65B 109.5
H65A C65A H65B 109.5
C62A C65A H65C 109.5
H65A C65A H65C 109.5
H65B C65A H65C 109.5
O28A C66A O27A 126(2)
O28A C66A C67A 118(2)
O27A C66A C67A 115(2)
C68A C67A C69A 107.5(18)
C68A C67A C70A 111.0(17)
C69A C67A C70A 110.9(18)
C68A C67A C66A 107(2)
C69A C67A C66A 107(2)
C70A C67A C66A 113.8(19)
C67A C68A H68A 109.5
C67A C68A H68B 109.5
H68A C68A H68B 109.5
C67A C68A H68C 109.5
H68A C68A H68C 109.5
H68B C68A H68C 109.5
C67A C69A H69A 109.5
C67A C69A H69B 109.5
H69A C69A H69B 109.5
C67A C69A H69C 109.5
H69A C69A H69C 109.5
H69B C69A H69C 109.5
C67A C70A H70A 109.5
C67A C70A H70B 109.5
H70A C70A H70B 109.5
C67A C70A H70C 109.5
H70A C70A H70C 109.5
H70B C70A H70C 109.5
O30A C71A O29A 129(3)
O30A C71A C72A 119(3)
O29A C71A C72A 112(3)
C73A C72A C75A 111.7(18)
C73A C72A C74A 111.3(17)
C75A C72A C74A 110.7(18)
C73A C72A C71A 105(2)
C75A C72A C71A 109(2)
C74A C72A C71A 108(2)
C72A C73A H73A 109.5
C72A C73A H73B 109.5
H73A C73A H73B 109.5
C72A C73A H73C 109.5
H73A C73A H73C 109.5
H73B C73A H73C 109.5
C72A C74A H74A 109.5
C72A C74A H74B 109.5
H74A C74A H74B 109.5
C72A C74A H74C 109.5
H74A C74A H74C 109.5
H74B C74A H74C 109.5
C72A C75A H75A 109.5
C72A C75A H75B 109.5
H75A C75A H75B 109.5
C72A C75A H75C 109.5
H75A C75A H75C 109.5
H75B C75A H75C 109.5
O32A C76A O31A 125(3)
O32A C76A C77A 116(2)
O31A C76A C77A 119(3)
C78A C77A C82A 114(3)
C78A C77A C76A 122(3)
C82A C77A C76A 124(3)
C79A C78A C77A 118(3)
C79A C78A H78A 120.8
C77A C78A H78A 120.8
N80A C79A C78A 128(3)
N80A C79A H79A 115.9
C78A C79A H79A 115.9
C79A N80A C81A 114(3)
C79A N80A Re1C 126(2)
C81A N80A Re1C 119(2)
N80A C81A C82A 124(3)
N80A C81A H81A 117.8
C82A C81A H81A 117.8
C81A C82A C77A 120(3)
C81A C82A H82A 120.1
C77A C82A H82A 120.1
C92A C91A H91A 109.5
C92A C91A H91B 109.5
H91A C91A H91B 109.5
C92A C91A H91C 109.5
H91A C91A H91C 109.5
H91B C91A H91C 109.5
C91A C92A C93A 114.3(19)
C91A C92A H92A 108.7
C93A C92A H92A 108.7
C91A C92A H92B 108.7
C93A C92A H92B 108.7
H92A C92A H92B 107.6
N94A C93A C92A 116(2)
N94A C93A H93A 108.2
C92A C93A H93A 108.2
N94A C93A H93B 108.2
C92A C93A H93B 108.2
H93A C93A H93B 107.4
C93A N94A C95A 116.1(18)
C93A N94A H94A 108.2
C95A N94A H94A 108.2
C93A N94A H94B 108.2
C95A N94A H94B 108.2
H94A N94A H94B 107.4
N94A C95A C96A 114(2)
N94A C95A H95A 108.8
C96A C95A H95A 108.8
N94A C95A H95B 108.8
C96A C95A H95B 108.8
H95A C95A H95B 107.7
C95A C96A C97A 112(2)
C95A C96A H96A 109.2
C97A C96A H96A 109.2
C95A C96A H96B 109.2
C97A C96A H96B 109.2
H96A C96A H96B 107.9
C96A C97A H97A 109.5
C96A C97A H97B 109.5
H97A C97A H97B 109.5
C96A C97A H97C 109.5
H97A C97A H97C 109.5
H97B C97A H97C 109.5
O3B Cr1B O30B 89.9(10)
O3B Cr1B O1B 95.0(10)
O30B Cr1B O1B 89.2(10)
O3B Cr1B F8B 88.4(7)
O30B Cr1B F8B 94.2(8)
O1B Cr1B F8B 175.2(9)
O3B Cr1B F1B 90.1(7)
O30B Cr1B F1B 179.7(10)
O1B Cr1B F1B 91.1(7)
F8B Cr1B F1B 85.5(5)
O3B Cr1B O32B 176.6(8)
O30B Cr1B O32B 93.3(9)
O1B Cr1B O32B 86.2(9)
F8B Cr1B O32B 90.3(7)
F1B Cr1B O32B 86.7(7)
F1B Cr2B O2B 93.9(7)
F1B Cr2B F2B 87.8(5)
O2B Cr2B F2B 177.2(7)
F1B Cr2B O5B 179.7(7)
O2B Cr2B O5B 86.4(8)
F2B Cr2B O5B 91.9(6)
F1B Cr2B O7B 88.6(7)
O2B Cr2B O7B 86.7(7)
F2B Cr2B O7B 91.0(7)
O5B Cr2B O7B 91.5(8)
F1B Cr2B O4B 90.2(7)
O2B Cr2B O4B 94.2(7)
F2B Cr2B O4B 88.1(7)
O5B Cr2B O4B 89.6(8)
O7B Cr2B O4B 178.6(8)
F3B Cr3B F2B 87.5(5)
F3B Cr3B O9B 92.8(6)
F2B Cr3B O9B 179.3(7)
F3B Cr3B O8B 88.2(6)
F2B Cr3B O8B 92.5(6)
O9B Cr3B O8B 87.0(7)
F3B Cr3B O11B 90.8(6)
F2B Cr3B O11B 91.0(6)
O9B Cr3B O11B 89.6(7)
O8B Cr3B O11B 176.4(7)
F3B Cr3B O6B 179.1(7)
F2B Cr3B O6B 92.1(6)
O9B Cr3B O6B 87.6(7)
O8B Cr3B O6B 92.6(7)
O11B Cr3B O6B 88.5(7)
F3B Cr4B F4B 91.7(5)
F3B Cr4B O13B 177.0(6)
F4B Cr4B O13B 91.3(5)
F3B Cr4B O15B 88.9(6)
F4B Cr4B O15B 90.9(5)
O13B Cr4B O15B 91.1(6)
F3B Cr4B O10B 90.0(6)
F4B Cr4B O10B 178.0(6)
O13B Cr4B O10B 87.1(6)
O15B Cr4B O10B 90.1(6)
F3B Cr4B O12B 92.3(6)
F4B Cr4B O12B 88.5(5)
O13B Cr4B O12B 87.7(7)
O15B Cr4B O12B 178.7(6)
O10B Cr4B O12B 90.4(6)
F4B Cr5B O17B 178.5(6)
F4B Cr5B F5B 89.4(5)
O17B Cr5B F5B 91.8(6)
F4B Cr5B O19B 91.3(6)
O17B Cr5B O19B 89.6(7)
F5B Cr5B O19B 91.0(6)
F4B Cr5B O14B 90.9(6)
O17B Cr5B O14B 87.9(7)
F5B Cr5B O14B 178.4(6)
O19B Cr5B O14B 87.4(7)
F4B Cr5B O16B 91.1(6)
O17B Cr5B O16B 88.0(7)
F5B Cr5B O16B 90.4(6)
O19B Cr5B O16B 177.2(7)
O14B Cr5B O16B 91.2(7)
F5B Cr6B O23B 89.5(6)
F5B Cr6B F6B 90.5(5)
O23B Cr6B F6B 92.4(7)
F5B Cr6B O18B 91.3(6)
O23B Cr6B O18B 87.4(9)
F6B Cr6B O18B 178.2(7)
F5B Cr6B O21B 177.8(7)
O23B Cr6B O21B 90.9(9)
F6B Cr6B O21B 91.6(7)
O18B Cr6B O21B 86.6(8)
F5B Cr6B O20B 90.7(6)
O23B Cr6B O20B 179.0(8)
F6B Cr6B O20B 88.6(7)
O18B Cr6B O20B 91.6(8)
O21B Cr6B O20B 88.7(8)
F7B Cr7B O25B 94.6(7)
F7B Cr7B F6B 87.4(5)
O25B Cr7B F6B 177.9(7)
F7B Cr7B O24B 89.9(7)
O25B Cr7B O24B 88.6(9)
F6B Cr7B O24B 92.1(7)
F7B Cr7B O22B 177.8(9)
O25B Cr7B O22B 86.7(8)
F6B Cr7B O22B 91.3(7)
O24B Cr7B O22B 91.9(9)
F7B Cr7B O27B 89.2(7)
O25B Cr7B O27B 89.6(9)
F6B Cr7B O27B 89.8(7)
O24B Cr7B O27B 177.9(8)
O22B Cr7B O27B 89.0(9)
O29B Cr8B F8B 93.8(8)
O29B Cr8B F7B 177.6(8)
F8B Cr8B F7B 85.0(6)
O29B Cr8B O28B 88.1(8)
F8B Cr8B O28B 87.7(7)
F7B Cr8B O28B 89.8(7)
O29B Cr8B O26B 90.2(9)
F8B Cr8B O26B 175.5(7)
F7B Cr8B O26B 91.0(7)
O28B Cr8B O26B 90.2(8)
O29B Cr8B O31B 95.1(8)
F8B Cr8B O31B 91.8(7)
F7B Cr8B O31B 87.0(6)
O28B Cr8B O31B 176.8(8)
O26B Cr8B O31B 90.1(8)
Cr2B F1B Cr1B 121.1(6)
Cr3B F2B Cr2B 123.5(6)
Cr4B F3B Cr3B 123.8(6)
Cr5B F4B Cr4B 124.7(6)
Cr6B F5B Cr5B 125.4(6)
Cr6B F6B Cr7B 121.9(7)
Cr7B F7B Cr8B 122.1(6)
Cr8B F8B Cr1B 119.5(7)
C1B O1B Cr1B 133(2)
C1B O2B Cr2B 141(2)
C6B O3B Cr1B 137.3(19)
C6B O4B Cr2B 132(2)
C11B O5B Cr2B 137.3(17)
C11B O6B Cr3B 129.4(17)
C16B O7B Cr2B 133.9(18)
C16B O8B Cr3B 132.5(15)
C21B O9B Cr3B 132.1(16)
C21B O10B Cr4B 129.1(16)
C26B O11B Cr3B 127.3(16)
C26B O12B Cr4B 133.8(17)
C31B O13B Cr4B 135.9(16)
C31B O14B Cr5B 128.8(15)
C36B O15B Cr4B 129.5(16)
C36B O16B Cr5B 134.6(16)
C41B O17B Cr5B 132.7(16)
C41B O18B Cr6B 131.9(16)
C46B O19B Cr5B 136.1(18)
C46B O20B Cr6B 134.8(17)
C51B O21B Cr6B 137(2)
C51B O22B Cr7B 127(2)
C56B O23B Cr6B 129.4(19)
C56B O24B Cr7B 134.4(18)
C61B O25B Cr7B 134.6(19)
C61B O26B Cr8B 127.7(19)
C66B O27B Cr7B 125(2)
C66B O28B Cr8B 135(2)
C71B O29B Cr8B 138(2)
C71B O30B Cr1B 136(2)
C76B O31B Cr8B 133(2)
C76B O32B Cr1B 134.0(18)
O1B C1B O2B 119(3)
O1B C1B C2B 124(3)
O2B C1B C2B 115(3)
C1B C2B C3B 108(3)
C1B C2B C4B 103(2)
C3B C2B C4B 106(2)
C1B C2B C5B 120(3)
C3B C2B C5B 107.4(19)
C4B C2B C5B 111.6(19)
C2B C3B H3B1 109.5
C2B C3B H3B2 109.5
H3B1 C3B H3B2 109.5
C2B C3B H3B3 109.5
H3B1 C3B H3B3 109.5
H3B2 C3B H3B3 109.5
C2B C4B H4B1 109.5
C2B C4B H4B2 109.5
H4B1 C4B H4B2 109.5
C2B C4B H4B3 109.5
H4B1 C4B H4B3 109.5
H4B2 C4B H4B3 109.5
C2B C5B H5B1 109.5
C2B C5B H5B2 109.5
H5B1 C5B H5B2 109.5
C2B C5B H5B3 109.5
H5B1 C5B H5B3 109.5
H5B2 C5B H5B3 109.5
O3B C6B O4B 122(3)
O3B C6B C7B 119(3)
O4B C6B C7B 118(3)
C8B C7B C10B 112(2)
C8B C7B C9B 110(2)
C10B C7B C9B 110.4(19)
C8B C7B C6B 111(3)
C10B C7B C6B 110(2)
C9B C7B C6B 104(2)
C7B C8B H8B1 109.5
C7B C8B H8B2 109.5
H8B1 C8B H8B2 109.5
C7B C8B H8B3 109.5
H8B1 C8B H8B3 109.5
H8B2 C8B H8B3 109.5
C7B C9B H9B1 109.5
C7B C9B H9B2 109.5
H9B1 C9B H9B2 109.5
C7B C9B H9B3 109.5
H9B1 C9B H9B3 109.5
H9B2 C9B H9B3 109.5
C7B C10B H10D 109.5
C7B C10B H10E 109.5
H10D C10B H10E 109.5
C7B C10B H10F 109.5
H10D C10B H10F 109.5
H10E C10B H10F 109.5
O5B C11B O6B 127(2)
O5B C11B C12B 125(2)
O6B C11B C12B 109(2)
C13B C12B C15B 109.1(17)
C13B C12B C14B 108.8(17)
C15B C12B C14B 108.5(16)
C13B C12B C11B 110.7(19)
C15B C12B C11B 113(2)
C14B C12B C11B 107(2)
C12B C13B H13D 109.5
C12B C13B H13E 109.5
H13D C13B H13E 109.5
C12B C13B H13F 109.5
H13D C13B H13F 109.5
H13E C13B H13F 109.5
C12B C14B H14D 109.5
C12B C14B H14E 109.5
H14D C14B H14E 109.5
C12B C14B H14F 109.5
H14D C14B H14F 109.5
H14E C14B H14F 109.5
C12B C15B H15D 109.5
C12B C15B H15E 109.5
H15D C15B H15E 109.5
C12B C15B H15F 109.5
H15D C15B H15F 109.5
H15E C15B H15F 109.5
O7B C16B O8B 127(2)
O7B C16B C17B 121(3)
O8B C16B C17B 112(2)
C18B C17B C16B 111(2)
C18B C17B C20B 110.2(18)
C16B C17B C20B 107(2)
C18B C17B C19B 106.3(18)
C16B C17B C19B 115(2)
C20B C17B C19B 107.4(18)
C17B C18B H18D 109.5
C17B C18B H18E 109.5
H18D C18B H18E 109.5
C17B C18B H18F 109.5
H18D C18B H18F 109.5
H18E C18B H18F 109.5
C17B C19B H19D 109.5
C17B C19B H19E 109.5
H19D C19B H19E 109.5
C17B C19B H19F 109.5
H19D C19B H19F 109.5
H19E C19B H19F 109.5
C17B C20B H20D 109.5
C17B C20B H20E 109.5
H20D C20B H20E 109.5
C17B C20B H20F 109.5
H20D C20B H20F 109.5
H20E C20B H20F 109.5
O10B C21B O9B 127(2)
O10B C21B C22B 121(2)
O9B C21B C22B 112(2)
C23B C22B C24B 109.4(16)
C23B C22B C25B 111.2(17)
C24B C22B C25B 111.4(16)
C23B C22B C21B 109.8(18)
C24B C22B C21B 109.4(18)
C25B C22B C21B 105.7(18)
C22B C23B H23D 109.5
C22B C23B H23E 109.5
H23D C23B H23E 109.5
C22B C23B H23F 109.5
H23D C23B H23F 109.5
H23E C23B H23F 109.5
C22B C24B H24D 109.5
C22B C24B H24E 109.5
H24D C24B H24E 109.5
C22B C24B H24F 109.5
H24D C24B H24F 109.5
H24E C24B H24F 109.5
C22B C25B H25D 109.5
C22B C25B H25E 109.5
H25D C25B H25E 109.5
C22B C25B H25F 109.5
H25D C25B H25F 109.5
H25E C25B H25F 109.5
O12B C26B O11B 128(2)
O12B C26B C27B 114(2)
O11B C26B C27B 118(2)
C28B C27B C30B 109.8(16)
C28B C27B C29B 108.6(16)
C30B C27B C29B 108.0(16)
C28B C27B C26B 108.4(17)
C30B C27B C26B 112.4(19)
C29B C27B C26B 109.6(18)
C27B C28B H28D 109.5
C27B C28B H28E 109.5
H28D C28B H28E 109.5
C27B C28B H28F 109.5
H28D C28B H28F 109.5
H28E C28B H28F 109.5
C27B C29B H29D 109.5
C27B C29B H29E 109.5
H29D C29B H29E 109.5
C27B C29B H29F 109.5
H29D C29B H29F 109.5
H29E C29B H29F 109.5
C27B C30B H30D 109.5
C27B C30B H30E 109.5
H30D C30B H30E 109.5
C27B C30B H30F 109.5
H30D C30B H30F 109.5
H30E C30B H30F 109.5
O13B C31B O14B 126(2)
O13B C31B C32B 120(2)
O14B C31B C32B 113(2)
C33B C32B C35B 109.6(19)
C33B C32B C34B 107.5(18)
C35B C32B C34B 108.9(19)
C33B C32B C31B 113(2)
C35B C32B C31B 108(2)
C34B C32B C31B 109(2)
C32B C33B H33D 109.5
C32B C33B H33E 109.5
H33D C33B H33E 109.5
C32B C33B H33F 109.5
H33D C33B H33F 109.5
H33E C33B H33F 109.5
C32B C34B H34D 109.5
C32B C34B H34E 109.5
H34D C34B H34E 109.5
C32B C34B H34F 109.5
H34D C34B H34F 109.5
H34E C34B H34F 109.5
C32B C35B H35D 109.5
C32B C35B H35E 109.5
H35D C35B H35E 109.5
C32B C35B H35F 109.5
H35D C35B H35F 109.5
H35E C35B H35F 109.5
O15B C36B O16B 128(2)
O15B C36B C37B 118.8(19)
O16B C36B C37B 114(2)
C38B C37B C40B 109.6(16)
C38B C37B C39B 108.6(16)
C40B C37B C39B 109.2(15)
C38B C37B C36B 114.4(17)
C40B C37B C36B 111.3(19)
C39B C37B C36B 103.4(18)
C37B C38B H38D 109.5
C37B C38B H38E 109.5
H38D C38B H38E 109.5
C37B C38B H38F 109.5
H38D C38B H38F 109.5
H38E C38B H38F 109.5
C37B C39B H39D 109.5
C37B C39B H39E 109.5
H39D C39B H39E 109.5
C37B C39B H39F 109.5
H39D C39B H39F 109.5
H39E C39B H39F 109.5
C37B C40B H40D 109.5
C37B C40B H40E 109.5
H40D C40B H40E 109.5
C37B C40B H40F 109.5
H40D C40B H40F 109.5
H40E C40B H40F 109.5
O17B C41B O18B 130(2)
O17B C41B C42B 119(2)
O18B C41B C42B 112(2)
C43B C42B C44B 106.8(16)
C43B C42B C45B 108.0(17)
C44B C42B C45B 108.7(17)
C43B C42B C41B 108.2(19)
C44B C42B C41B 110.1(19)
C45B C42B C41B 114.7(19)
C42B C43B H43D 109.5
C42B C43B H43E 109.5
H43D C43B H43E 109.5
C42B C43B H43F 109.5
H43D C43B H43F 109.5
H43E C43B H43F 109.5
C42B C44B H44D 109.5
C42B C44B H44E 109.5
H44D C44B H44E 109.5
C42B C44B H44F 109.5
H44D C44B H44F 109.5
H44E C44B H44F 109.5
C42B C45B H45D 109.5
C42B C45B H45E 109.5
H45D C45B H45E 109.5
C42B C45B H45F 109.5
H45D C45B H45F 109.5
H45E C45B H45F 109.5
O20B C46B O19B 123(2)
O20B C46B C47B 117(2)
O19B C46B C47B 119(2)
C48B C47B C46B 111(2)
C48B C47B C49B 109.1(17)
C46B C47B C49B 106.1(18)
C48B C47B C50B 110.7(18)
C46B C47B C50B 109(2)
C49B C47B C50B 111.2(17)
C47B C48B H48D 109.5
C47B C48B H48E 109.5
H48D C48B H48E 109.5
C47B C48B H48F 109.5
H48D C48B H48F 109.5
H48E C48B H48F 109.5
C47B C49B H49D 109.5
C47B C49B H49E 109.5
H49D C49B H49E 109.5
C47B C49B H49F 109.5
H49D C49B H49F 109.5
H49E C49B H49F 109.5
C47B C50B H50D 109.5
C47B C50B H50E 109.5
H50D C50B H50E 109.5
C47B C50B H50F 109.5
H50D C50B H50F 109.5
H50E C50B H50F 109.5
O21B C51B O22B 129(3)
O21B C51B C52B 118(3)
O22B C51B C52B 112(3)
C53B C52B C54B 109.7(18)
C53B C52B C55B 110.7(19)
C54B C52B C55B 109.9(19)
C53B C52B C51B 112(3)
C54B C52B C51B 108(2)
C55B C52B C51B 107(2)
C52B C53B H53D 109.5
C52B C53B H53E 109.5
H53D C53B H53E 109.5
C52B C53B H53F 109.5
H53D C53B H53F 109.5
H53E C53B H53F 109.5
C52B C54B H54D 109.5
C52B C54B H54E 109.5
H54D C54B H54E 109.5
C52B C54B H54F 109.5
H54D C54B H54F 109.5
H54E C54B H54F 109.5
C52B C55B H55D 109.5
C52B C55B H55E 109.5
H55D C55B H55E 109.5
C52B C55B H55F 109.5
H55D C55B H55F 109.5
H55E C55B H55F 109.5
O23B C56B O24B 127(3)
O23B C56B C57B 119(3)
O24B C56B C57B 114(2)
C58B C57B C59B 109.3(19)
C58B C57B C56B 107(2)
C59B C57B C56B 109(2)
C58B C57B C60B 108.6(19)
C59B C57B C60B 111.6(19)
C56B C57B C60B 111(2)
C57B C58B H58D 109.5
C57B C58B H58E 109.5
H58D C58B H58E 109.5
C57B C58B H58F 109.5
H58D C58B H58F 109.5
H58E C58B H58F 109.5
C57B C59B H59D 109.5
C57B C59B H59E 109.5
H59D C59B H59E 109.5
C57B C59B H59F 109.5
H59D C59B H59F 109.5
H59E C59B H59F 109.5
C57B C60B H60D 109.5
C57B C60B H60E 109.5
H60D C60B H60E 109.5
C57B C60B H60F 109.5
H60D C60B H60F 109.5
H60E C60B H60F 109.5
O25B C61B O26B 126(3)
O25B C61B C62B 121(3)
O26B C61B C62B 112(3)
C63B C62B C65B 112(2)
C63B C62B C64B 108(2)
C65B C62B C64B 109(2)
C63B C62B C61B 107(3)
C65B C62B C61B 110(3)
C64B C62B C61B 111(3)
C62B C63B H63D 109.5
C62B C63B H63E 109.5
H63D C63B H63E 109.5
C62B C63B H63F 109.5
H63D C63B H63F 109.5
H63E C63B H63F 109.5
C62B C64B H64D 109.5
C62B C64B H64E 109.5
H64D C64B H64E 109.5
C62B C64B H64F 109.5
H64D C64B H64F 109.5
H64E C64B H64F 109.5
C62B C65B H65D 109.5
C62B C65B H65E 109.5
H65D C65B H65E 109.5
C62B C65B H65F 109.5
H65D C65B H65F 109.5
H65E C65B H65F 109.5
O27B C66B O28B 127(3)
O27B C66B C67B 118(3)
O28B C66B C67B 115(3)
C68B C67B C69B 110.4(18)
C68B C67B C70B 111.4(18)
C69B C67B C70B 109.4(18)
C68B C67B C66B 107(2)
C69B C67B C66B 116(2)
C70B C67B C66B 102(2)
C67B C68B H68D 109.5
C67B C68B H68E 109.5
H68D C68B H68E 109.5
C67B C68B H68F 109.5
H68D C68B H68F 109.5
H68E C68B H68F 109.5
C67B C69B H69D 109.5
C67B C69B H69E 109.5
H69D C69B H69E 109.5
C67B C69B H69F 109.5
H69D C69B H69F 109.5
H69E C69B H69F 109.5
C67B C70B H70D 109.5
C67B C70B H70E 109.5
H70D C70B H70E 109.5
C67B C70B H70F 109.5
H70D C70B H70F 109.5
H70E C70B H70F 109.5
O29B C71B O30B 121(3)
O29B C71B C72B 122(3)
O30B C71B C72B 116(3)
C73B C72B C71B 103(3)
C73B C72B C75B 113(2)
C71B C72B C75B 110(3)
C73B C72B C74B 108.5(19)
C71B C72B C74B 113(3)
C75B C72B C74B 109(2)
C72B C73B H73D 109.5
C72B C73B H73E 109.5
H73D C73B H73E 109.5
C72B C73B H73F 109.5
H73D C73B H73F 109.5
H73E C73B H73F 109.5
C72B C74B H74D 109.5
C72B C74B H74E 109.5
H74D C74B H74E 109.5
C72B C74B H74F 109.5
H74D C74B H74F 109.5
H74E C74B H74F 109.5
C72B C75B H75D 109.5
C72B C75B H75E 109.5
H75D C75B H75E 109.5
C72B C75B H75F 109.5
H75D C75B H75F 109.5
H75E C75B H75F 109.5
O31B C76B O32B 125(3)
O31B C76B C77B 118(3)
O32B C76B C77B 117(2)
C78B C77B C82B 113(3)
C78B C77B C76B 122(3)
C82B C77B C76B 124(3)
C77B C78B C79B 122(3)
C77B C78B H78B 118.9
C79B C78B H78B 118.9
N80B C79B C78B 119(3)
N80B C79B H79B 120.7
C78B C79B H79B 120.7
C81B N80B C79B 119(3)
C81B N80B Re1C 121(2)
C79B N80B Re1C 118(2)
C82B C81B N80B 125(3)
C82B C81B H81B 117.4
N80B C81B H81B 117.4
C81B C82B C77B 122(3)
C81B C82B H82B 118.8
C77B C82B H82B 118.8
C92B C91B H91D 109.5
C92B C91B H91E 109.5
H91D C91B H91E 109.5
C92B C91B H91F 109.5
H91D C91B H91F 109.5
H91E C91B H91F 109.5
C91B C92B C93B 117(3)
C91B C92B H92C 108.1
C93B C92B H92C 108.1
C91B C92B H92D 108.1
C93B C92B H92D 108.1
H92C C92B H92D 107.3
C92B C93B N94B 116(2)
C92B C93B H93C 108.2
N94B C93B H93C 108.2
C92B C93B H93D 108.2
N94B C93B H93D 108.2
H93C C93B H93D 107.3
C95B N94B C93B 115.1(19)
C95B N94B H94C 108.5
C93B N94B H94C 108.5
C95B N94B H94D 108.5
C93B N94B H94D 108.5
H94C N94B H94D 107.5
N94B C95B C96B 112(2)
N94B C95B H95C 109.3
C96B C95B H95C 109.3
N94B C95B H95D 109.3
C96B C95B H95D 109.3
H95C C95B H95D 107.9
C95B C96B C97B 112(3)
C95B C96B H96C 109.2
C97B C96B H96C 109.2
C95B C96B H96D 109.2
C97B C96B H96D 109.2
H96C C96B H96D 107.9
C96B C97B H97D 109.5
C96B C97B H97E 109.5
H97D C97B H97E 109.5
C96B C97B H97F 109.5
H97D C97B H97F 109.5
H97E C97B H97F 109.5
C2C Re1C C1C 98(2)
C2C Re1C C3C 78.9(15)
C1C Re1C C3C 97(2)
C2C Re1C N80A 97.3(10)
C1C Re1C N80A 85.6(19)
C3C Re1C N80A 175.6(16)
C2C Re1C N80B 82.6(10)
C1C Re1C N80B 171(2)
C3C Re1C N80B 91.6(16)
N80A Re1C N80B 85.6(10)
C2C Re1C Cl1C 168.4(7)
C1C Re1C Cl1C 90(2)
C3C Re1C Cl1C 91.9(13)
N80A Re1C Cl1C 91.5(9)
N80B Re1C Cl1C 90.7(7)
O1C C1C Re1C 163(5)
O2C C2C Re1C 157.0(16)
O3C C3C Re1C 177(5)

loop_
_geom_bond_atom_site_label_1
_geom_bond_atom_site_label_2
_geom_bond_distance
Cr1A O3A 1.96(2)
Cr1A F8A 1.965(12)
Cr1A O1A 1.984(17)
Cr1A O30A 2.00(2)
Cr1A F1A 2.033(13)
Cr1A O32A 2.035(18)
Cr2A F1A 1.920(12)
Cr2A O2A 1.924(18)
Cr2A F2A 1.938(12)
Cr2A O4A 1.950(19)
Cr2A O5A 1.963(19)
Cr2A O7A 2.008(17)
Cr3A F2A 1.909(13)
Cr3A F3A 1.921(11)
Cr3A O6A 1.943(16)
Cr3A O8A 1.953(17)
Cr3A O11A 1.973(15)
Cr3A O9A 1.991(17)
Cr4A F4A 1.906(10)
Cr4A O15A 1.937(16)
Cr4A O12A 1.936(16)
Cr4A O10A 1.945(16)
Cr4A F3A 1.946(12)
Cr4A O13A 1.958(15)
Cr5A F5A 1.922(12)
Cr5A F4A 1.923(11)
Cr5A O19A 1.933(13)
Cr5A O16A 1.963(14)
Cr5A O14A 1.967(14)
Cr5A O17A 1.976(15)
Cr6A F6A 1.900(11)
Cr6A O18A 1.923(15)
Cr6A O23A 1.934(16)
Cr6A F5A 1.935(11)
Cr6A O21A 1.958(15)
Cr6A O20A 1.968(15)
Cr7A F7A 1.903(12)
Cr7A O25A 1.929(15)
Cr7A O27A 1.941(16)
Cr7A F6A 1.943(11)
Cr7A O22A 1.943(14)
Cr7A O24A 1.991(16)
Cr8A O31A 1.918(18)
Cr8A F8A 1.932(14)
Cr8A O26A 1.959(17)
Cr8A F7A 1.980(13)
Cr8A O29A 1.984(18)
Cr8A O28A 2.012(16)
O1A C1A 1.20(4)
O2A C1A 1.28(4)
O3A C6A 1.25(3)
O4A C6A 1.29(3)
O5A C11A 1.30(3)
O6A C11A 1.24(3)
O7A C16A 1.27(3)
O8A C16A 1.23(3)
O9A C21A 1.24(3)
O10A C21A 1.24(3)
O11A C26A 1.24(3)
O12A C26A 1.29(3)
O13A C31A 1.27(3)
O14A C31A 1.31(3)
O15A C36A 1.27(3)
O16A C36A 1.28(3)
O17A C41A 1.22(3)
O18A C41A 1.24(3)
O19A C46A 1.30(2)
O20A C46A 1.23(2)
O21A C51A 1.28(3)
O22A C51A 1.20(3)
O23A C56A 1.23(3)
O24A C56A 1.28(3)
O25A C61A 1.27(3)
O26A C61A 1.23(3)
O27A C66A 1.29(3)
O28A C66A 1.24(3)
O29A C71A 1.27(3)
O30A C71A 1.23(3)
O31A C76A 1.30(3)
O32A C76A 1.29(3)
C1A C2A 1.61(4)
C2A C3A 1.482(15)
C2A C5A 1.505(15)
C2A C4A 1.510(15)
C3A H3A1 0.96
C3A H3A2 0.96
C3A H3A3 0.96
C4A H4A1 0.96
C4A H4A2 0.96
C4A H4A3 0.96
C5A H5A1 0.96
C5A H5A2 0.96
C5A H5A3 0.96
C6A C7A 1.58(4)
C7A C8A 1.491(15)
C7A C9A 1.509(15)
C7A C10A 1.513(15)
C8A H8A1 0.96
C8A H8A2 0.96
C8A H8A3 0.96
C9A H9A1 0.96
C9A H9A2 0.96
C9A H9A3 0.96
C10A H10A 0.96
C10A H10B 0.96
C10A H10C 0.96
C11A C12A 1.57(3)
C12A C13A 1.493(15)
C12A C14A 1.505(15)
C12A C15A 1.506(15)
C13A H13A 0.96
C13A H13B 0.96
C13A H13C 0.96
C14A H14A 0.96
C14A H14B 0.96
C14A H14C 0.96
C15A H15A 0.96
C15A H15B 0.96
C15A H15C 0.96
C16A C17A 1.54(4)
C17A C18A 1.498(15)
C17A C19A 1.502(16)
C17A C20A 1.506(16)
C18A H18A 0.96
C18A H18B 0.96
C18A H18C 0.96
C19A H19A 0.96
C19A H19B 0.96
C19A H19C 0.96
C20A H20A 0.96
C20A H20B 0.96
C20A H20C 0.96
C21A C22A 1.56(3)
C22A C23A 1.484(15)
C22A C25A 1.511(15)
C22A C24A 1.515(15)
C23A H23A 0.96
C23A H23B 0.96
C23A H23C 0.96
C24A H24A 0.96
C24A H24B 0.96
C24A H24C 0.96
C25A H25A 0.96
C25A H25B 0.96
C25A H25C 0.96
C26A C27A 1.52(3)
C27A C28A 1.494(14)
C27A C30A 1.513(15)
C27A C29A 1.523(14)
C28A H28A 0.96
C28A H28B 0.96
C28A H28C 0.96
C29A H29A 0.96
C29A H29B 0.96
C29A H29C 0.96
C30A H30A 0.96
C30A H30B 0.96
C30A H30C 0.96
C31A C32A 1.44(3)
C32A C33A 1.499(15)
C32A C35A 1.506(15)
C32A C34A 1.526(15)
C33A H33A 0.96
C33A H33B 0.96
C33A H33C 0.96
C34A H34A 0.96
C34A H34B 0.96
C34A H34C 0.96
C35A H35A 0.96
C35A H35B 0.96
C35A H35C 0.96
C36A C37A 1.55(3)
C37A C38A 1.492(15)
C37A C39A 1.507(15)
C37A C40A 1.508(15)
C38A H38A 0.96
C38A H38B 0.96
C38A H38C 0.96
C39A H39A 0.96
C39A H39B 0.96
C39A H39C 0.96
C40A H40A 0.96
C40A H40B 0.96
C40A H40C 0.96
C41A C42A 1.60(3)
C42A C43A 1.487(15)
C42A C45A 1.515(15)
C42A C44A 1.517(15)
C43A H43A 0.96
C43A H43B 0.96
C43A H43C 0.96
C44A H44A 0.96
C44A H44B 0.96
C44A H44C 0.96
C45A H45A 0.96
C45A H45B 0.96
C45A H45C 0.96
C46A C47A 1.52(3)
C47A C48A 1.489(15)
C47A C49A 1.509(15)
C47A C50A 1.514(15)
C48A H48A 0.96
C48A H48B 0.96
C48A H48C 0.96
C49A H49A 0.96
C49A H49B 0.96
C49A H49C 0.96
C50A H50A 0.96
C50A H50B 0.96
C50A H50C 0.96
C51A C52A 1.56(3)
C52A C53A 1.500(16)
C52A C55A 1.504(15)
C52A C54A 1.512(15)
C53A H53A 0.96
C53A H53B 0.96
C53A H53C 0.96
C54A H54A 0.96
C54A H54B 0.96
C54A H54C 0.96
C55A H55A 0.96
C55A H55B 0.96
C55A H55C 0.96
C56A C57A 1.49(3)
C57A C58A 1.500(15)
C57A C60A 1.506(15)
C57A C59A 1.512(15)
C58A H58A 0.96
C58A H58B 0.96
C58A H58C 0.96
C59A H59A 0.96
C59A H59B 0.96
C59A H59C 0.96
C60A H60A 0.96
C60A H60B 0.96
C60A H60C 0.96
C61A C62A 1.60(3)
C62A C63A 1.485(15)
C62A C65A 1.507(15)
C62A C64A 1.513(15)
C63A H63A 0.96
C63A H63B 0.96
C63A H63C 0.96
C64A H64A 0.96
C64A H64B 0.96
C64A H64C 0.96
C65A H65A 0.96
C65A H65B 0.96
C65A H65C 0.96
C66A C67A 1.52(3)
C67A C68A 1.503(15)
C67A C69A 1.507(15)
C67A C70A 1.516(15)
C68A H68A 0.96
C68A H68B 0.96
C68A H68C 0.96
C69A H69A 0.96
C69A H69B 0.96
C69A H69C 0.96
C70A H70A 0.96
C70A H70B 0.96
C70A H70C 0.96
C71A C72A 1.61(4)
C72A C73A 1.485(15)
C72A C75A 1.503(15)
C72A C74A 1.512(15)
C73A H73A 0.96
C73A H73B 0.96
C73A H73C 0.96
C74A H74A 0.96
C74A H74B 0.96
C74A H74C 0.96
C75A H75A 0.96
C75A H75B 0.96
C75A H75C 0.96
C76A C77A 1.48(4)
C77A C78A 1.40(4)
C77A C82A 1.40(4)
C78A C79A 1.39(4)
C78A H78A 0.93
C79A N80A 1.25(4)
C79A H79A 0.93
N80A C81A 1.35(4)
N80A Re1C 2.13(3)
C81A C82A 1.38(4)
C81A H81A 0.93
C82A H82A 0.93
C91A C92A 1.44(3)
C91A H91A 0.96
C91A H91B 0.96
C91A H91C 0.96
C92A C93A 1.49(3)
C92A H92A 0.97
C92A H92B 0.97
C93A N94A 1.45(3)
C93A H93A 0.97
C93A H93B 0.97
N94A C95A 1.49(3)
N94A H94A 0.97
N94A H94B 0.97
C95A C96A 1.51(3)
C95A H95A 0.97
C95A H95B 0.97
C96A C97A 1.56(4)
C96A H96A 0.97
C96A H96B 0.97
C97A H97A 0.96
C97A H97B 0.96
C97A H97C 0.96
Cr1B O3B 1.95(2)
Cr1B O30B 1.96(2)
Cr1B O1B 1.99(2)
Cr1B F8B 1.989(14)
Cr1B F1B 1.999(12)
Cr1B O32B 2.05(2)
Cr2B F1B 1.898(13)
Cr2B O2B 1.920(18)
Cr2B F2B 1.934(13)
Cr2B O5B 1.941(18)
Cr2B O7B 1.956(19)
Cr2B O4B 1.962(17)
Cr3B F3B 1.917(11)
Cr3B F2B 1.929(12)
Cr3B O9B 1.956(17)
Cr3B O8B 1.966(17)
Cr3B O11B 1.974(16)
Cr3B O6B 1.987(16)
Cr4B F3B 1.912(11)
Cr4B F4B 1.935(11)
Cr4B O13B 1.936(15)
Cr4B O15B 1.943(15)
Cr4B O10B 1.971(13)
Cr4B O12B 1.988(16)
Cr5B F4B 1.902(11)
Cr5B O17B 1.906(15)
Cr5B F5B 1.927(12)
Cr5B O19B 1.957(17)
Cr5B O14B 1.966(17)
Cr5B O16B 1.968(15)
Cr6B F5B 1.904(11)
Cr6B O23B 1.930(19)
Cr6B F6B 1.936(13)
Cr6B O18B 1.940(18)
Cr6B O21B 1.945(17)
Cr6B O20B 1.981(19)
Cr7B F7B 1.917(12)
Cr7B O25B 1.930(19)
Cr7B F6B 1.940(12)
Cr7B O24B 1.95(2)
Cr7B O22B 1.960(17)
Cr7B O27B 1.98(2)
Cr8B O29B 1.952(18)
Cr8B F8B 1.962(14)
Cr8B F7B 1.979(13)
Cr8B O28B 1.98(2)
Cr8B O26B 1.989(18)
Cr8B O31B 2.017(17)
O1B C1B 1.22(3)
O2B C1B 1.30(4)
O3B C6B 1.28(4)
O4B C6B 1.29(3)
O5B C11B 1.19(3)
O6B C11B 1.30(3)
O7B C16B 1.21(3)
O8B C16B 1.31(3)
O9B C21B 1.29(3)
O10B C21B 1.22(3)
O11B C26B 1.25(3)
O12B C26B 1.23(3)
O13B C31B 1.20(3)
O14B C31B 1.30(3)
O15B C36B 1.21(3)
O16B C36B 1.29(3)
O17B C41B 1.23(3)
O18B C41B 1.25(3)
O19B C46B 1.26(3)
O20B C46B 1.24(3)
O21B C51B 1.16(4)
O22B C51B 1.25(4)
O23B C56B 1.27(3)
O24B C56B 1.28(3)
O25B C61B 1.23(3)
O26B C61B 1.29(3)
O27B C66B 1.18(3)
O28B C66B 1.28(3)
O29B C71B 1.22(4)
O30B C71B 1.28(4)
O31B C76B 1.26(3)
O32B C76B 1.28(3)
C1B C2B 1.42(4)
C2B C3B 1.502(16)
C2B C4B 1.509(16)
C2B C5B 1.510(16)
C3B H3B1 0.96
C3B H3B2 0.96
C3B H3B3 0.96
C4B H4B1 0.96
C4B H4B2 0.96
C4B H4B3 0.96
C5B H5B1 0.96
C5B H5B2 0.96
C5B H5B3 0.96
C6B C7B 1.56(4)
C7B C8B 1.484(16)
C7B C10B 1.508(16)
C7B C9B 1.510(15)
C8B H8B1 0.96
C8B H8B2 0.96
C8B H8B3 0.96
C9B H9B1 0.96
C9B H9B2 0.96
C9B H9B3 0.96
C10B H10D 0.96
C10B H10E 0.96
C10B H10F 0.96
C11B C12B 1.53(3)
C12B C13B 1.493(15)
C12B C15B 1.511(15)
C12B C14B 1.523(15)
C13B H13D 0.96
C13B H13E 0.96
C13B H13F 0.96
C14B H14D 0.96
C14B H14E 0.96
C14B H14F 0.96
C15B H15D 0.96
C15B H15E 0.96
C15B H15F 0.96
C16B C17B 1.49(3)
C17B C18B 1.493(15)
C17B C20B 1.517(15)
C17B C19B 1.523(15)
C18B H18D 0.96
C18B H18E 0.96
C18B H18F 0.96
C19B H19D 0.96
C19B H19E 0.96
C19B H19F 0.96
C20B H20D 0.96
C20B H20E 0.96
C20B H20F 0.96
C21B C22B 1.54(3)
C22B C23B 1.499(15)
C22B C24B 1.506(15)
C22B C25B 1.508(15)
C23B H23D 0.96
C23B H23E 0.96
C23B H23F 0.96
C24B H24D 0.96
C24B H24E 0.96
C24B H24F 0.96
C25B H25D 0.96
C25B H25E 0.96
C25B H25F 0.96
C26B C27B 1.54(3)
C27B C28B 1.498(15)
C27B C30B 1.520(15)
C27B C29B 1.522(15)
C28B H28D 0.96
C28B H28E 0.96
C28B H28F 0.96
C29B H29D 0.96
C29B H29E 0.96
C29B H29F 0.96
C30B H30D 0.96
C30B H30E 0.96
C30B H30F 0.96
C31B C32B 1.56(3)
C32B C33B 1.493(15)
C32B C35B 1.514(15)
C32B C34B 1.515(15)
C33B H33D 0.96
C33B H33E 0.96
C33B H33F 0.96
C34B H34D 0.96
C34B H34E 0.96
C34B H34F 0.96
C35B H35D 0.96
C35B H35E 0.96
C35B H35F 0.96
C36B C37B 1.54(3)
C37B C38B 1.500(15)
C37B C40B 1.518(15)
C37B C39B 1.520(15)
C38B H38D 0.96
C38B H38E 0.96
C38B H38F 0.96
C39B H39D 0.96
C39B H39E 0.96
C39B H39F 0.96
C40B H40D 0.96
C40B H40E 0.96
C40B H40F 0.96
C41B C42B 1.56(3)
C42B C43B 1.503(15)
C42B C44B 1.522(15)
C42B C45B 1.525(15)
C43B H43D 0.96
C43B H43E 0.96
C43B H43F 0.96
C44B H44D 0.96
C44B H44E 0.96
C44B H44F 0.96
C45B H45D 0.96
C45B H45E 0.96
C45B H45F 0.96
C46B C47B 1.50(3)
C47B C48B 1.493(15)
C47B C49B 1.505(15)
C47B C50B 1.512(15)
C48B H48D 0.96
C48B H48E 0.96
C48B H48F 0.96
C49B H49D 0.96
C49B H49E 0.96
C49B H49F 0.96
C50B H50D 0.96
C50B H50E 0.96
C50B H50F 0.96
C51B C52B 1.60(4)
C52B C53B 1.490(16)
C52B C54B 1.504(15)
C52B C55B 1.508(15)
C53B H53D 0.96
C53B H53E 0.96
C53B H53F 0.96
C54B H54D 0.96
C54B H54E 0.96
C54B H54F 0.96
C55B H55D 0.96
C55B H55E 0.96
C55B H55F 0.96
C56B C57B 1.51(4)
C57B C58B 1.493(16)
C57B C59B 1.505(16)
C57B C60B 1.511(16)
C58B H58D 0.96
C58B H58E 0.96
C58B H58F 0.96
C59B H59D 0.96
C59B H59E 0.96
C59B H59F 0.96
C60B H60D 0.96
C60B H60E 0.96
C60B H60F 0.96
C61B C62B 1.55(4)
C62B C63B 1.480(16)
C62B C65B 1.508(16)
C62B C64B 1.513(16)
C63B H63D 0.96
C63B H63E 0.96
C63B H63F 0.96
C64B H64D 0.96
C64B H64E 0.96
C64B H64F 0.96
C65B H65D 0.96
C65B H65E 0.96
C65B H65F 0.96
C66B C67B 1.56(4)
C67B C68B 1.497(15)
C67B C69B 1.511(15)
C67B C70B 1.515(15)
C68B H68D 0.96
C68B H68E 0.96
C68B H68F 0.96
C69B H69D 0.96
C69B H69E 0.96
C69B H69F 0.96
C70B H70D 0.96
C70B H70E 0.96
C70B H70F 0.96
C71B C72B 1.49(4)
C72B C73B 1.479(16)
C72B C75B 1.503(16)
C72B C74B 1.511(16)
C73B H73D 0.96
C73B H73E 0.96
C73B H73F 0.96
C74B H74D 0.96
C74B H74E 0.96
C74B H74F 0.96
C75B H75D 0.96
C75B H75E 0.96
C75B H75F 0.96
C76B C77B 1.48(4)
C77B C78B 1.34(4)
C77B C82B 1.42(4)
C78B C79B 1.42(4)
C78B H78B 0.93
C79B N80B 1.32(3)
C79B H79B 0.93
N80B C81B 1.29(4)
N80B Re1C 2.26(3)
C81B C82B 1.26(4)
C81B H81B 0.93
C82B H82B 0.93
C91B C92B 1.46(4)
C91B H91D 0.96
C91B H91E 0.96
C91B H91F 0.96
C92B C93B 1.46(4)
C92B H92C 0.97
C92B H92D 0.97
C93B N94B 1.49(3)
C93B H93C 0.97
C93B H93D 0.97
N94B C95B 1.47(3)
N94B H94C 0.97
N94B H94D 0.97
C95B C96B 1.47(3)
C95B H95C 0.97
C95B H95D 0.97
C96B C97B 1.58(4)
C96B H96C 0.97
C96B H96D 0.97
C97B H97D 0.96
C97B H97E 0.96
C97B H97F 0.96
Re1C C2C 1.514(8)
Re1C C1C 1.87(4)
Re1C C3C 1.89(4)
Re1C Cl1C 2.449(19)
C1C O1C 1.02(4)
C2C O2C 1.270(9)
C3C O3C 1.15(4)
